data_4072202
loop_
_publ_author_name
'Kimura, Tsutomu'
'Uozumi, Yasuhiro'

_publ_section_title
;
 Synthesis of [2,6-Bis(2-oxazolinyl)phenyl]palladium Complexes via the
 Ligand Introduction Route
;
_journal_issue 19
_journal_name_full Organometallics
_journal_page_first 5159
_journal_paper_doi 10.1021/om800666x
_journal_volume 27
_journal_year 2008
_chemical_formula_moiety 'C48 H47 Br O6 P2 Pd S2 '
_chemical_formula_sum 'C48 H47 Br O6 P2 Pd S2'
_chemical_formula_weight 1032.27
_space_group_IT_number 14
_symmetry_cell_setting monoclinic
_symmetry_Int_Tables_number 14
_symmetry_space_group_name_Hall '-P 2yn'
_symmetry_space_group_name_H-M 'P 1 21/n 1'
_cell_angle_alpha 90
_cell_angle_beta 95.945(3)
_cell_angle_gamma 90
_cell_formula_units_Z 4
_cell_length_a 13.392(2)
_cell_length_b 18.203(3)
_cell_length_c 19.051(3)
_cell_measurement_reflns_used 14064
_cell_measurement_temperature 173.1
_cell_measurement_theta_max 27.5
_cell_measurement_theta_min 3.1
_cell_volume 4619.2(13)
_computing_cell_refinement CrystalClear
_computing_data_collection CrystalClear
_computing_data_reduction CrystalStructure
_computing_publication_material 'CrystalStructure Ver. 3.5.1'
_computing_structure_refinement CRYSTALS
_computing_structure_solution SIR92
_diffrn_detector_area_resol_mean 7.31
_diffrn_measured_fraction_theta_full 0.9857
_diffrn_measured_fraction_theta_max 0.9876
_diffrn_measurement_device_type 'Rigaku Saturn'
_diffrn_measurement_method \w
_diffrn_radiation_type 'Mo K\a'
_diffrn_radiation_wavelength 0.7107
_diffrn_reflns_av_R_equivalents 0.038
_diffrn_reflns_limit_h_max 17
_diffrn_reflns_limit_h_min -17
_diffrn_reflns_limit_k_max 23
_diffrn_reflns_limit_k_min -23
_diffrn_reflns_limit_l_max 24
_diffrn_reflns_limit_l_min -22
_diffrn_reflns_number 71004
_diffrn_reflns_theta_full 27.50
_diffrn_reflns_theta_max 27.48
_exptl_absorpt_coefficient_mu 1.477
_exptl_absorpt_correction_T_max 0.691
_exptl_absorpt_correction_T_min 0.637
_exptl_absorpt_correction_type numerical
_exptl_absorpt_process_details
;
    Higashi, T. (1999). Program for Absorption Correction.
    Rigaku Corporation, Tokyo, Japan.
;
_exptl_crystal_colour yellow
_exptl_crystal_density_diffrn 1.484
_exptl_crystal_density_method 'not measured'
_exptl_crystal_description block
_exptl_crystal_F_000 2104.00
_exptl_crystal_size_max 0.30
_exptl_crystal_size_mid 0.25
_exptl_crystal_size_min 0.25
_refine_diff_density_max 0.87
_refine_diff_density_min -0.54
_refine_ls_extinction_method none
_refine_ls_goodness_of_fit_ref 1.077
_refine_ls_hydrogen_treatment refall
_refine_ls_number_parameters 588
_refine_ls_number_reflns 10487
_refine_ls_R_factor_gt 0.0360
_refine_ls_shift/su_max 0.0000
_refine_ls_structure_factor_coef F
_refine_ls_weighting_details 'w = 1/[0.0003Fo^2^ + 1.0000\s(Fo^2^)]'
_refine_ls_weighting_scheme calc
_refine_ls_wR_factor_ref 0.0440
_reflns_number_gt 8234
_reflns_number_total 10809
_reflns_threshold_expression F^2^>2.0\s(F^2^)
_cod_data_source_file om800666x_si_001.cif
_cod_data_source_block '__ArPdBr'
_cod_original_cell_volume 4619.1(14)
_cod_original_formula_sum 'C48 H47 Br O6 P2 Pd S2 '
_cod_database_code 4072202

loop_
_symmetry_equiv_pos_as_xyz
x,y,z
-x,-y,-z
-x+1/2,y+1/2,-z+1/2
x+1/2,-y+1/2,z+1/2

loop_
_atom_site_label
_atom_site_type_symbol
_atom_site_fract_x
_atom_site_fract_y
_atom_site_fract_z
_atom_site_U_iso_or_equiv
_atom_site_adp_type
_atom_site_occupancy
_atom_site_symmetry_multiplicity
_atom_site_calc_flag
Pd(1) Pd 0.19669(2) 0.280140(10) 0.047690(10) 0.01915(6) Uani 1.00 1 d
Br(1) Br 0.08782(2) 0.30372(2) -0.06658(2) 0.03166(9) Uani 1.00 1 d
S(1) S -0.10332(8) 0.48985(5) 0.18928(5) 0.0510(3) Uani 1.00 1 d
S(2) S 0.09983(7) 0.39925(6) 0.46072(6) 0.0505(3) Uani 1.00 1 d
P(1) P 0.10615(5) 0.17334(4) 0.05546(4) 0.0209(2) Uani 1.00 1 d
P(2) P 0.30759(5) 0.37548(4) 0.02553(4) 0.0211(2) Uani 1.00 1 d
O(1) O 0.3827(2) 0.19444(12) 0.04115(11) 0.0335(6) Uani 1.00 1 d
O(2) O 0.4822(2) 0.1440(1) 0.12803(12) 0.0525(8) Uani 1.00 1 d
O(3) O 0.1120(2) 0.37965(11) 0.14232(11) 0.0341(6) Uani 1.00 1 d
O(4) O 0.0806(2) 0.34232(13) 0.24941(12) 0.0459(7) Uani 1.00 1 d
O(5) O -0.0778(2) 0.42744(13) 0.2406(1) 0.0526(8) Uani 1.00 1 d
O(6) O 0.0913(2) 0.41403(13) 0.53767(13) 0.0452(7) Uani 1.00 1 d
C(1) C 0.2662(2) 0.2628(2) 0.1459(1) 0.0229(7) Uani 1.00 1 d
C(2) C 0.3532(2) 0.2199(2) 0.1611(2) 0.0245(7) Uani 1.00 1 d
C(3) C 0.3970(2) 0.2117(2) 0.2305(2) 0.0329(9) Uani 1.00 1 d
C(4) C 0.3559(3) 0.2428(2) 0.2864(2) 0.0409(10) Uani 1.00 1 d
C(5) C 0.2684(2) 0.2833(2) 0.2733(2) 0.0351(9) Uani 1.00 1 d
C(6) C 0.2244(2) 0.2936(2) 0.2043(2) 0.0264(8) Uani 1.00 1 d
C(7) C 0.4051(2) 0.1858(2) 0.1036(2) 0.0273(8) Uani 1.00 1 d
C(8) C 0.1344(2) 0.3427(2) 0.1942(2) 0.0287(8) Uani 1.00 1 d
C(9) C 0.1521(2) 0.1074(1) 0.1240(2) 0.0220(7) Uani 1.00 1 d
C(10) C 0.1287(2) 0.1199(2) 0.1922(2) 0.0284(8) Uani 1.00 1 d
C(11) C 0.1651(2) 0.0750(2) 0.2471(2) 0.0354(9) Uani 1.00 1 d
C(12) C 0.2266(2) 0.0166(2) 0.2346(2) 0.0367(9) Uani 1.00 1 d
C(13) C 0.2510(2) 0.0035(2) 0.1676(2) 0.0395(10) Uani 1.00 1 d
C(14) C 0.2141(2) 0.0481(2) 0.1121(2) 0.0312(8) Uani 1.00 1 d
C(15) C -0.0227(2) 0.1871(2) 0.0751(2) 0.0249(8) Uani 1.00 1 d
C(16) C -0.0869(2) 0.1276(2) 0.0828(2) 0.0304(8) Uani 1.00 1 d
C(17) C -0.1814(2) 0.1394(2) 0.1036(2) 0.0361(9) Uani 1.00 1 d
C(18) C -0.2124(2) 0.2094(2) 0.1190(2) 0.0406(10) Uani 1.00 1 d
C(19) C -0.1492(2) 0.2680(2) 0.1119(2) 0.0387(10) Uani 1.00 1 d
C(20) C -0.0551(2) 0.2575(2) 0.0890(2) 0.0306(8) Uani 1.00 1 d
C(21) C 0.1043(2) 0.1218(2) -0.0268(2) 0.0241(7) Uani 1.00 1 d
C(22) C 0.0174(2) 0.0955(2) -0.0643(2) 0.0295(8) Uani 1.00 1 d
C(23) C 0.0226(3) 0.0568(2) -0.1265(2) 0.0368(9) Uani 1.00 1 d
C(24) C 0.1145(3) 0.0443(2) -0.1516(2) 0.0371(9) Uani 1.00 1 d
C(25) C 0.2009(3) 0.0711(2) -0.1151(2) 0.0374(9) Uani 1.00 1 d
C(26) C 0.1958(2) 0.1100(2) -0.0536(2) 0.0306(8) Uani 1.00 1 d
C(27) C 0.4291(2) 0.3761(2) 0.0791(2) 0.0236(7) Uani 1.00 1 d
C(28) C 0.5193(2) 0.3658(2) 0.0501(2) 0.0295(8) Uani 1.00 1 d
C(29) C 0.6091(2) 0.3616(2) 0.0931(2) 0.0392(10) Uani 1.00 1 d
C(30) C 0.6101(3) 0.3662(2) 0.1653(2) 0.0410(10) Uani 1.00 1 d
C(31) C 0.5216(3) 0.3760(2) 0.1946(2) 0.0402(10) Uani 1.00 1 d
C(32) C 0.4314(2) 0.3827(2) 0.1517(2) 0.0315(9) Uani 1.00 1 d
C(33) C 0.3442(2) 0.3693(2) -0.0644(2) 0.0235(7) Uani 1.00 1 d
C(34) C 0.3809(2) 0.4299(2) -0.0978(2) 0.0310(8) Uani 1.00 1 d
C(35) C 0.4153(2) 0.4217(2) -0.1636(2) 0.0386(10) Uani 1.00 1 d
C(36) C 0.4112(2) 0.3544(2) -0.1969(2) 0.0416(10) Uani 1.00 1 d
C(37) C 0.3740(3) 0.2944(2) -0.1640(2) 0.0417(10) Uani 1.00 1 d
C(38) C 0.3400(2) 0.3016(2) -0.0981(2) 0.0317(9) Uani 1.00 1 d
C(39) C 0.2621(2) 0.4698(2) 0.0331(2) 0.0242(8) Uani 1.00 1 d
C(40) C 0.3226(2) 0.5266(2) 0.0616(2) 0.0320(9) Uani 1.00 1 d
C(41) C 0.2836(3) 0.5968(2) 0.0659(2) 0.0381(10) Uani 1.00 1 d
C(42) C 0.1855(3) 0.6118(2) 0.0415(2) 0.0384(10) Uani 1.00 1 d
C(43) C 0.1261(3) 0.5558(2) 0.0116(2) 0.0457(11) Uani 1.00 1 d
C(44) C 0.1635(2) 0.4852(2) 0.0084(2) 0.0384(10) Uani 1.00 1 d
C(45) C 0.0107(3) 0.5354(2) 0.1796(2) 0.0608(13) Uani 1.00 1 d
C(46) C -0.1559(3) 0.5599(2) 0.2394(2) 0.063(1) Uani 1.00 1 d
C(47) C -0.0227(3) 0.4145(2) 0.4163(2) 0.0604(13) Uani 1.00 1 d
C(48) C 0.1029(3) 0.3017(2) 0.4511(2) 0.062(1) Uani 1.00 1 d
H(1) H 0.5082(2) 0.1285(1) 0.09368(12) 0.0630(13) Uiso 1.00 1 c
H(2) H 0.4563(2) 0.1855(2) 0.2384(2) 0.0387(13) Uiso 1.00 1 c
H(3) H 0.3868(3) 0.2360(2) 0.3340(2) 0.048(1) Uiso 1.00 1 c
H(4) H 0.2421(2) 0.3065(2) 0.3103(2) 0.0420(13) Uiso 1.00 1 c
H(5) H 0.0326(2) 0.37336(13) 0.24386(12) 0.0562(12) Uiso 1.00 1 c
H(6) H 0.0892(2) 0.1588(2) 0.2017(2) 0.0343(13) Uiso 1.00 1 c
H(7) H 0.1489(2) 0.0831(2) 0.2928(2) 0.0425(13) Uiso 1.00 1 c
H(8) H 0.2514(2) -0.0130(2) 0.2705(2) 0.0439(13) Uiso 1.00 1 c
H(9) H 0.2961(2) -0.0341(2) 0.1592(2) 0.048(1) Uiso 1.00 1 c
H(10) H 0.2306(2) 0.0381(2) 0.0670(2) 0.0377(13) Uiso 1.00 1 c
H(11) H -0.0663(2) 0.0813(2) 0.0735(2) 0.0365(13) Uiso 1.00 1 c
H(12) H -0.2189(2) 0.1005(2) 0.1080(2) 0.043(1) Uiso 1.00 1 c
H(13) H -0.2767(2) 0.2164(2) 0.1345(2) 0.049(1) Uiso 1.00 1 c
H(14) H -0.1682(2) 0.3154(2) 0.1218(2) 0.046(1) Uiso 1.00 1 c
H(15) H -0.0150(2) 0.2974(2) 0.0813(2) 0.0363(13) Uiso 1.00 1 c
H(16) H 0.2551(2) 0.1316(2) -0.0297(2) 0.0363(13) Uiso 1.00 1 c
H(17) H 0.2626(3) 0.0620(2) -0.1332(2) 0.045(1) Uiso 1.00 1 c
H(18) H 0.1163(3) 0.0188(2) -0.1947(2) 0.0439(13) Uiso 1.00 1 c
H(19) H -0.0324(3) 0.0410(2) -0.1512(2) 0.0427(13) Uiso 1.00 1 c
H(20) H -0.0419(2) 0.1033(2) -0.0486(2) 0.0350(13) Uiso 1.00 1 c
H(21) H 0.5197(2) 0.3631(2) 0.0014(2) 0.0352(13) Uiso 1.00 1 c
H(22) H 0.6690(2) 0.3529(2) 0.0724(2) 0.047(1) Uiso 1.00 1 c
H(23) H 0.6705(3) 0.3620(2) 0.1947(2) 0.048(1) Uiso 1.00 1 c
H(24) H 0.5211(3) 0.3807(2) 0.2402(2) 0.048(1) Uiso 1.00 1 c
H(25) H 0.3741(2) 0.3896(2) 0.1718(2) 0.0379(13) Uiso 1.00 1 c
H(26) H 0.3838(2) 0.4752(2) -0.0735(2) 0.0368(13) Uiso 1.00 1 c
H(27) H 0.4402(2) 0.4610(2) -0.1860(2) 0.046(1) Uiso 1.00 1 c
H(28) H 0.4355(2) 0.3508(2) -0.2449(2) 0.050(1) Uiso 1.00 1 c
H(29) H 0.3691(3) 0.2500(2) -0.1890(2) 0.051(1) Uiso 1.00 1 c
H(30) H 0.3164(2) 0.2595(2) -0.0773(2) 0.0383(13) Uiso 1.00 1 c
H(31) H 0.3897(2) 0.5198(2) 0.0765(2) 0.0379(13) Uiso 1.00 1 c
H(32) H 0.3264(3) 0.6324(2) 0.0847(2) 0.045(1) Uiso 1.00 1 c
H(33) H 0.1645(3) 0.6598(2) 0.0441(2) 0.047(1) Uiso 1.00 1 c
H(34) H 0.0641(3) 0.5650(2) -0.0031(2) 0.055(2) Uiso 1.00 1 c
H(35) H 0.1204(2) 0.4486(2) -0.0097(2) 0.046(1) Uiso 1.00 1 c
H(36) H -0.0064(3) 0.5822(2) 0.1501(2) 0.075(2) Uiso 1.00 1 c
H(37) H 0.0483(3) 0.5043(2) 0.1529(2) 0.075(2) Uiso 1.00 1 c
H(38) H 0.0414(3) 0.5428(2) 0.2312(2) 0.075(2) Uiso 1.00 1 c
H(39) H -0.1131(3) 0.5697(2) 0.2816(2) 0.076(2) Uiso 1.00 1 c
H(40) H -0.1743(3) 0.6024(2) 0.2065(2) 0.076(2) Uiso 1.00 1 c
H(41) H -0.2150(3) 0.5405(2) 0.2512(2) 0.076(2) Uiso 1.00 1 c
H(42) H -0.0183(3) 0.4043(2) 0.3696(2) 0.072(2) Uiso 1.00 1 c
H(43) H -0.0662(3) 0.3829(2) 0.4392(2) 0.072(2) Uiso 1.00 1 c
H(44) H -0.0372(3) 0.4635(2) 0.4234(2) 0.073(2) Uiso 1.00 1 c
H(45) H 0.0971(3) 0.2950(2) 0.4019(2) 0.075(2) Uiso 1.00 1 c
H(46) H 0.1704(3) 0.2839(2) 0.4725(2) 0.075(2) Uiso 1.00 1 c
H(47) H 0.0385(3) 0.2780(2) 0.4711(2) 0.075(2) Uiso 1.00 1 c

loop_
_atom_site_aniso_label
_atom_site_aniso_U_11
_atom_site_aniso_U_22
_atom_site_aniso_U_33
_atom_site_aniso_U_12
_atom_site_aniso_U_13
_atom_site_aniso_U_23
Pd(1) 0.01866(11) 0.01870(11) 0.01996(11) -0.00088(9) 0.00133(8) 0.00133(9)
Br(1) 0.0323(2) 0.0313(2) 0.0294(2) -0.00055(13) -0.00613(13) 0.00570(13)
S(1) 0.0600(6) 0.0503(6) 0.0408(5) 0.0030(5) -0.0029(5) -0.0031(4)
S(2) 0.0428(5) 0.0534(6) 0.0583(6) -0.0066(4) 0.0193(5) 0.0148(5)
P(1) 0.0194(4) 0.0203(4) 0.0231(4) -0.0007(3) 0.0019(3) 0.0012(3)
P(2) 0.0217(4) 0.0196(4) 0.0223(4) -0.0018(3) 0.0036(3) -0.0004(3)
O(1) 0.0329(12) 0.0389(13) 0.0282(12) 0.0101(10) 0.0006(10) -0.0037(10)
O(2) 0.052(2) 0.069(2) 0.037(1) 0.0365(13) 0.0030(12) 0.0027(13)
O(3) 0.0394(13) 0.0307(12) 0.0330(12) 0.0086(10) 0.0083(10) 0.0022(10)
O(4) 0.043(1) 0.062(2) 0.0355(13) 0.0170(12) 0.0191(11) 0.0078(12)
O(5) 0.057(2) 0.047(2) 0.058(2) 0.0149(12) 0.0264(13) 0.0106(13)
O(6) 0.0368(13) 0.047(2) 0.053(2) -0.0090(11) 0.0088(12) 0.0069(12)
C(1) 0.028(2) 0.021(1) 0.021(1) -0.0039(12) 0.0025(12) 0.0009(11)
C(2) 0.024(2) 0.021(1) 0.027(2) -0.0033(12) 0.0000(12) 0.0031(12)
C(3) 0.031(2) 0.037(2) 0.029(2) 0.006(1) -0.0069(13) 0.004(1)
C(4) 0.049(2) 0.049(2) 0.023(2) 0.005(2) -0.005(2) 0.003(2)
C(5) 0.040(2) 0.043(2) 0.022(2) 0.003(2) 0.004(1) -0.001(1)
C(6) 0.027(2) 0.027(2) 0.025(2) -0.0020(12) 0.0022(12) 0.0001(12)
C(7) 0.024(2) 0.023(2) 0.034(2) -0.0006(12) -0.0008(13) 0.0010(13)
C(8) 0.032(2) 0.028(2) 0.028(2) -0.0042(13) 0.0067(13) -0.0084(13)
C(9) 0.019(1) 0.019(1) 0.028(2) -0.0040(11) 0.0029(12) 0.0020(12)
C(10) 0.031(2) 0.026(2) 0.030(2) 0.0026(13) 0.0065(13) 0.0029(13)
C(11) 0.041(2) 0.041(2) 0.025(2) -0.002(2) 0.005(1) 0.008(1)
C(12) 0.032(2) 0.039(2) 0.039(2) 0.003(2) 0.002(2) 0.017(2)
C(13) 0.035(2) 0.036(2) 0.048(2) 0.013(2) 0.008(2) 0.010(2)
C(14) 0.033(2) 0.030(2) 0.031(2) 0.003(1) 0.007(1) 0.002(1)
C(15) 0.019(1) 0.026(2) 0.029(2) 0.0012(12) 0.0010(12) 0.0029(12)
C(16) 0.028(2) 0.027(2) 0.036(2) 0.0007(13) 0.004(1) 0.005(1)
C(17) 0.024(2) 0.039(2) 0.046(2) -0.004(1) 0.005(1) 0.014(2)
C(18) 0.023(2) 0.049(2) 0.050(2) 0.009(2) 0.009(2) 0.011(2)
C(19) 0.027(2) 0.035(2) 0.054(2) 0.011(1) 0.003(2) 0.001(2)
C(20) 0.022(2) 0.029(2) 0.040(2) -0.0005(13) -0.0011(13) 0.002(1)
C(21) 0.027(2) 0.019(1) 0.026(2) -0.0034(12) 0.0024(12) 0.0024(12)
C(22) 0.029(2) 0.030(2) 0.029(2) -0.0056(13) -0.0003(13) 0.0037(13)
C(23) 0.044(2) 0.031(2) 0.032(2) -0.011(2) -0.013(2) 0.002(1)
C(24) 0.057(2) 0.028(2) 0.025(2) 0.002(2) -0.003(2) -0.0008(13)
C(25) 0.043(2) 0.036(2) 0.033(2) 0.004(2) 0.004(2) -0.005(2)
C(26) 0.034(2) 0.031(2) 0.026(2) -0.004(1) -0.0001(13) -0.0038(13)
C(27) 0.024(2) 0.018(1) 0.028(2) -0.0001(12) 0.0014(12) -0.0006(12)
C(28) 0.029(2) 0.031(2) 0.028(2) 0.0047(13) 0.0024(13) 0.0032(13)
C(29) 0.027(2) 0.047(2) 0.043(2) 0.009(2) -0.001(2) -0.002(2)
C(30) 0.036(2) 0.040(2) 0.044(2) -0.002(2) -0.011(2) 0.000(2)
C(31) 0.050(2) 0.044(2) 0.025(2) -0.016(2) -0.003(2) -0.006(2)
C(32) 0.031(2) 0.034(2) 0.030(2) -0.011(1) 0.005(1) -0.004(1)
C(33) 0.018(1) 0.030(2) 0.022(1) 0.0001(12) 0.0013(11) 0.0021(12)
C(34) 0.034(2) 0.031(2) 0.027(2) -0.005(1) -0.0004(13) 0.0039(13)
C(35) 0.035(2) 0.051(2) 0.029(2) -0.010(2) 0.004(1) 0.013(2)
C(36) 0.033(2) 0.067(3) 0.026(2) 0.001(2) 0.010(1) 0.001(2)
C(37) 0.046(2) 0.045(2) 0.036(2) -0.001(2) 0.013(2) -0.013(2)
C(38) 0.037(2) 0.031(2) 0.029(2) -0.002(1) 0.010(1) -0.0015(13)
C(39) 0.028(2) 0.021(2) 0.024(2) -0.0014(12) 0.0074(12) 0.0007(12)
C(40) 0.034(2) 0.026(2) 0.034(2) -0.001(1) -0.002(1) -0.0003(13)
C(41) 0.055(2) 0.025(2) 0.033(2) -0.003(2) 0.001(2) -0.002(1)
C(42) 0.057(2) 0.025(2) 0.036(2) 0.010(2) 0.017(2) 0.003(1)
C(43) 0.034(2) 0.039(2) 0.065(3) 0.010(2) 0.010(2) 0.003(2)
C(44) 0.033(2) 0.027(2) 0.055(2) -0.003(1) 0.005(2) -0.003(2)
C(45) 0.071(3) 0.041(2) 0.074(3) 0.017(2) 0.026(2) 0.014(2)
C(46) 0.049(2) 0.063(3) 0.077(3) 0.021(2) 0.005(2) 0.001(2)
C(47) 0.069(3) 0.064(3) 0.048(2) 0.012(2) 0.006(2) 0.011(2)
C(48) 0.058(3) 0.061(3) 0.067(3) 0.014(2) 0.014(2) -0.002(2)

loop_
_atom_type_symbol
_atom_type_description
_atom_type_scat_dispersion_real
_atom_type_scat_dispersion_imag
_atom_type_scat_source
C C 0.003 0.002
;
International Tables for Crystallography
(1992, Vol. C, Tables 4.2.6.8 and 6.1.1.4)
;
H H 0.000 0.000
;
International Tables for Crystallography
(1992, Vol. C, Table 6.1.1.4)
;
Br Br -0.290 2.459
;
International Tables for Crystallography
(1992, Vol. C, Tables 4.2.6.8 and 6.1.1.4)
;
O O 0.011 0.006
;
International Tables for Crystallography
(1992, Vol. C, Tables 4.2.6.8 and 6.1.1.4)
;
P P 0.102 0.094
;
International Tables for Crystallography
(1992, Vol. C, Tables 4.2.6.8 and 6.1.1.4)
;
Pd Pd -0.999 1.007
;
International Tables for Crystallography
(1992, Vol. C, Tables 4.2.6.8 and 6.1.1.4)
;
S S 0.125 0.123
;
International Tables for Crystallography
(1992, Vol. C, Tables 4.2.6.8 and 6.1.1.4)
;

loop_
_geom_angle_atom_site_label_1
_geom_angle_atom_site_label_2
_geom_angle_atom_site_label_3
_geom_angle
_geom_angle_publ_flag
Br(1) Pd(1) P(1) 86.46(2) yes
Br(1) Pd(1) P(2) 92.22(2) yes
Br(1) Pd(1) C(1) 172.04(8) yes
P(1) Pd(1) P(2) 168.80(3) yes
P(1) Pd(1) C(1) 90.21(8) yes
P(2) Pd(1) C(1) 92.43(8) yes
O(5) S(1) C(45) 106.2(2) yes
O(5) S(1) C(46) 105.5(2) yes
C(45) S(1) C(46) 96.6(2) yes
O(6) S(2) C(47) 105.9(2) yes
O(6) S(2) C(48) 106.4(2) yes
C(47) S(2) C(48) 97.8(2) yes
C(9) P(1) C(15) 101.5(1) yes
C(9) P(1) C(21) 104.4(1) yes
C(9) P(1) Pd(1) 117.26(9) yes
C(15) P(1) C(21) 108.5(1) yes
C(15) P(1) Pd(1) 114.4(1) yes
C(21) P(1) Pd(1) 109.8(1) yes
C(27) P(2) C(33) 102.3(1) yes
C(27) P(2) C(39) 103.5(1) yes
C(27) P(2) Pd(1) 116.53(9) yes
C(33) P(2) C(39) 104.7(1) yes
C(33) P(2) Pd(1) 110.95(9) yes
C(39) P(2) Pd(1) 117.2(1) yes
C(7) O(2) H(1) 107.2(3) no
C(8) O(4) H(5) 111.1(3) no
C(2) C(1) C(6) 116.5(2) yes
C(2) C(1) Pd(1) 124.6(2) yes
C(6) C(1) Pd(1) 118.9(2) yes
C(3) C(2) C(7) 117.9(2) yes
C(3) C(2) C(1) 120.7(3) yes
C(7) C(2) C(1) 121.3(2) yes
C(4) C(3) H(2) 119.6(4) no
C(4) C(3) C(2) 121.8(3) yes
H(2) C(3) C(2) 118.5(4) no
C(5) C(4) H(3) 120.8(4) no
C(5) C(4) C(3) 118.6(3) yes
H(3) C(4) C(3) 120.5(4) no
C(6) C(5) H(4) 120.0(4) no
C(6) C(5) C(4) 120.6(3) yes
H(4) C(5) C(4) 119.1(4) no
C(8) C(6) C(1) 121.0(2) yes
C(8) C(6) C(5) 117.2(3) yes
C(1) C(6) C(5) 121.6(3) yes
O(1) C(7) O(2) 121.6(3) yes
O(1) C(7) C(2) 125.6(3) yes
O(2) C(7) C(2) 112.7(2) yes
O(3) C(8) O(4) 122.6(3) yes
O(3) C(8) C(6) 124.6(3) yes
O(4) C(8) C(6) 112.9(2) yes
C(10) C(9) C(14) 118.4(3) yes
C(10) C(9) P(1) 117.9(2) yes
C(14) C(9) P(1) 123.6(2) yes
C(11) C(10) H(6) 118.5(3) no
C(11) C(10) C(9) 121.2(3) yes
H(6) C(10) C(9) 120.3(3) no
C(12) C(11) H(7) 119.0(4) no
C(12) C(11) C(10) 119.7(3) yes
H(7) C(11) C(10) 121.3(4) no
C(13) C(12) H(8) 119.8(4) no
C(13) C(12) C(11) 119.9(3) yes
H(8) C(12) C(11) 120.3(4) no
C(14) C(13) H(9) 118.8(4) no
C(14) C(13) C(12) 120.7(3) yes
H(9) C(13) C(12) 120.4(4) no
H(10) C(14) C(9) 120.3(3) no
H(10) C(14) C(13) 119.6(3) no
C(9) C(14) C(13) 120.1(3) yes
C(16) C(15) C(20) 119.2(3) yes
C(16) C(15) P(1) 121.4(2) yes
C(20) C(15) P(1) 119.2(2) yes
C(17) C(16) H(11) 120.4(4) no
C(17) C(16) C(15) 120.0(3) yes
H(11) C(16) C(15) 119.6(3) no
C(18) C(17) H(12) 122.4(4) no
C(18) C(17) C(16) 120.7(3) yes
H(12) C(17) C(16) 116.9(4) no
C(19) C(18) H(13) 120.9(4) no
C(19) C(18) C(17) 119.5(3) yes
H(13) C(18) C(17) 119.6(4) no
C(20) C(19) H(14) 118.1(4) no
C(20) C(19) C(18) 120.7(3) yes
H(14) C(19) C(18) 121.2(4) no
H(15) C(20) C(15) 119.9(3) no
H(15) C(20) C(19) 120.1(4) no
C(15) C(20) C(19) 120.0(3) yes
C(22) C(21) C(26) 118.8(3) yes
C(22) C(21) P(1) 123.8(2) yes
C(26) C(21) P(1) 117.4(2) yes
C(23) C(22) H(20) 119.7(3) no
C(23) C(22) C(21) 120.1(3) yes
H(20) C(22) C(21) 120.2(3) no
C(24) C(23) H(19) 119.2(4) no
C(24) C(23) C(22) 120.3(3) yes
H(19) C(23) C(22) 120.6(4) no
C(25) C(24) H(18) 121.2(4) no
C(25) C(24) C(23) 119.8(3) yes
H(18) C(24) C(23) 119.0(4) no
C(26) C(25) H(17) 121.6(4) no
C(26) C(25) C(24) 120.0(3) yes
H(17) C(25) C(24) 118.3(4) no
H(16) C(26) C(21) 118.8(3) no
H(16) C(26) C(25) 120.3(4) no
C(21) C(26) C(25) 120.9(3) yes
C(28) C(27) C(32) 118.5(3) yes
C(28) C(27) P(2) 122.5(2) yes
C(32) C(27) P(2) 118.9(2) yes
C(29) C(28) H(21) 119.6(3) no
C(29) C(28) C(27) 120.6(3) yes
H(21) C(28) C(27) 119.8(3) no
C(30) C(29) H(22) 120.5(4) no
C(30) C(29) C(28) 120.4(3) yes
H(22) C(29) C(28) 119.1(4) no
C(31) C(30) H(23) 119.7(4) no
C(31) C(30) C(29) 119.6(3) yes
H(23) C(30) C(29) 120.7(4) no
C(32) C(31) H(24) 118.7(4) no
C(32) C(31) C(30) 120.4(3) yes
H(24) C(31) C(30) 120.8(4) no
H(25) C(32) C(27) 120.3(3) no
H(25) C(32) C(31) 119.3(4) no
C(27) C(32) C(31) 120.4(3) yes
C(34) C(33) C(38) 119.6(3) yes
C(34) C(33) P(2) 121.4(2) yes
C(38) C(33) P(2) 118.9(2) yes
C(35) C(34) H(26) 122.5(4) no
C(35) C(34) C(33) 119.6(3) yes
H(26) C(34) C(33) 117.9(4) no
C(36) C(35) H(27) 118.7(4) no
C(36) C(35) C(34) 120.7(3) yes
H(27) C(35) C(34) 120.5(4) no
C(37) C(36) H(28) 121.8(4) no
C(37) C(36) C(35) 119.7(3) yes
H(28) C(36) C(35) 118.5(4) no
C(38) C(37) H(29) 122.0(4) no
C(38) C(37) C(36) 120.3(3) yes
H(29) C(37) C(36) 117.6(4) no
H(30) C(38) C(33) 122.2(4) no
H(30) C(38) C(37) 117.7(4) no
C(33) C(38) C(37) 120.1(3) yes
C(40) C(39) C(44) 118.6(3) yes
C(40) C(39) P(2) 122.9(2) yes
C(44) C(39) P(2) 118.5(2) yes
C(41) C(40) H(31) 117.8(3) no
C(41) C(40) C(39) 120.1(3) yes
H(31) C(40) C(39) 122.1(3) no
C(42) C(41) H(32) 122.1(4) no
C(42) C(41) C(40) 121.0(3) yes
H(32) C(41) C(40) 116.8(4) no
C(43) C(42) H(33) 123.9(4) no
C(43) C(42) C(41) 118.9(3) yes
H(33) C(42) C(41) 117.2(4) no
C(44) C(43) H(34) 120.4(4) no
C(44) C(43) C(42) 120.6(3) yes
H(34) C(43) C(42) 118.9(4) no
H(35) C(44) C(39) 121.1(4) no
H(35) C(44) C(43) 118.2(4) no
C(39) C(44) C(43) 120.7(3) yes
H(36) C(45) H(37) 107.6(5) no
H(36) C(45) H(38) 117.1(5) no
H(36) C(45) S(1) 107.4(3) no
H(37) C(45) H(38) 114.2(5) no
H(37) C(45) S(1) 106.9(4) no
H(38) C(45) S(1) 103.0(4) no
H(39) C(46) H(40) 117.7(5) no
H(39) C(46) H(41) 108.9(6) no
H(39) C(46) S(1) 110.4(4) no
H(40) C(46) H(41) 106.6(5) no
H(40) C(46) S(1) 107.5(4) no
H(41) C(46) S(1) 104.8(4) no
H(42) C(47) H(43) 115.2(5) no
H(42) C(47) H(44) 111.9(5) no
H(42) C(47) S(2) 106.2(4) no
H(43) C(47) H(44) 111.4(5) no
H(43) C(47) S(2) 105.3(4) no
H(44) C(47) S(2) 106.0(4) no
H(45) C(48) H(46) 109.9(5) no
H(45) C(48) H(47) 108.4(5) no
H(45) C(48) S(2) 103.3(4) no
H(46) C(48) H(47) 116.8(5) no
H(46) C(48) S(2) 107.9(4) no
H(47) C(48) S(2) 109.7(4) no

loop_
_geom_bond_atom_site_label_1
_geom_bond_atom_site_label_2
_geom_bond_distance
_geom_bond_publ_flag
Pd(1) Br(1) 2.5282(4) yes
Pd(1) P(1) 2.3040(7) yes
Pd(1) P(2) 2.3507(8) yes
Pd(1) C(1) 2.026(3) yes
S(1) O(5) 1.515(3) yes
S(1) C(45) 1.764(4) yes
S(1) C(46) 1.781(4) yes
S(2) O(6) 1.506(3) yes
S(2) C(47) 1.789(4) yes
S(2) C(48) 1.786(4) yes
P(1) C(9) 1.832(3) yes
P(1) C(15) 1.821(3) yes
P(1) C(21) 1.825(3) yes
P(2) C(27) 1.829(3) yes
P(2) C(33) 1.834(3) yes
P(2) C(39) 1.832(3) yes
O(1) C(7) 1.208(4) yes
O(2) C(7) 1.327(4) yes
O(2) H(1) 0.822(3) no
O(3) C(8) 1.208(4) yes
O(4) C(8) 1.336(4) yes
O(4) H(5) 0.854(3) no
C(1) C(2) 1.407(4) yes
C(1) C(6) 1.413(4) yes
C(2) C(3) 1.399(4) yes
C(2) C(7) 1.491(4) yes
C(3) C(4) 1.372(5) yes
C(3) H(2) 0.925(4) no
C(4) C(5) 1.385(5) yes
C(4) H(3) 0.964(4) no
C(5) C(6) 1.396(4) yes
C(5) H(4) 0.923(5) no
C(6) C(8) 1.496(4) yes
C(9) C(10) 1.387(4) yes
C(9) C(14) 1.395(4) yes
C(10) C(11) 1.376(4) yes
C(10) H(6) 0.912(4) no
C(11) C(12) 1.382(5) yes
C(11) H(7) 0.930(4) no
C(12) C(13) 1.371(5) yes
C(12) H(8) 0.907(4) no
C(13) C(14) 1.382(4) yes
C(13) H(9) 0.938(5) no
C(14) H(10) 0.928(4) no
C(15) C(16) 1.400(4) yes
C(15) C(20) 1.387(4) yes
C(16) C(17) 1.381(4) yes
C(16) H(11) 0.909(4) no
C(17) C(18) 1.380(5) yes
C(17) H(12) 0.877(5) no
C(18) C(19) 1.378(5) yes
C(18) H(13) 0.947(5) no
C(19) C(20) 1.390(4) yes
C(19) H(14) 0.924(5) no
C(20) H(15) 0.923(4) no
C(21) C(22) 1.386(4) yes
C(21) C(26) 1.392(4) yes
C(22) C(23) 1.387(4) yes
C(22) H(20) 0.888(4) no
C(23) C(24) 1.385(5) yes
C(23) H(19) 0.879(4) no
C(24) C(25) 1.377(5) yes
C(24) H(18) 0.945(5) no
C(25) C(26) 1.376(4) yes
C(25) H(17) 0.943(5) no
C(26) H(16) 0.957(4) no
C(27) C(28) 1.392(4) yes
C(27) C(32) 1.385(4) yes
C(28) C(29) 1.384(4) yes
C(28) H(21) 0.931(4) no
C(29) C(30) 1.377(5) yes
C(29) H(22) 0.943(5) no
C(30) C(31) 1.374(5) yes
C(30) H(23) 0.938(5) no
C(31) C(32) 1.391(4) yes
C(31) H(24) 0.875(5) no
C(32) H(25) 0.900(5) no
C(33) C(34) 1.388(4) yes
C(33) C(38) 1.388(4) yes
C(34) C(35) 1.388(5) yes
C(34) H(26) 0.945(4) no
C(35) C(36) 1.377(5) yes
C(35) H(27) 0.913(5) no
C(36) C(37) 1.378(5) yes
C(36) H(28) 1.005(5) no
C(37) C(38) 1.386(5) yes
C(37) H(29) 0.936(5) no
C(38) H(30) 0.932(4) no
C(39) C(40) 1.388(4) yes
C(39) C(44) 1.384(4) yes
C(40) C(41) 1.387(4) yes
C(40) H(31) 0.922(4) no
C(41) C(42) 1.374(5) yes
C(41) H(32) 0.913(4) no
C(42) C(43) 1.379(5) yes
C(42) H(33) 0.920(4) no
C(43) C(44) 1.382(5) yes
C(43) H(34) 0.866(5) no
C(44) H(35) 0.926(4) no
C(45) H(36) 1.034(5) no
C(45) H(37) 0.941(6) no
C(45) H(38) 1.033(6) no
C(46) H(39) 0.955(6) no
C(46) H(40) 1.010(6) no
C(46) H(41) 0.916(6) no
C(47) H(42) 0.916(5) no
C(47) H(43) 0.956(6) no
C(47) H(44) 0.926(6) no
C(48) H(45) 0.941(6) no
C(48) H(46) 1.006(6) no
C(48) H(47) 1.069(6) no

loop_
_geom_contact_atom_site_label_1
_geom_contact_atom_site_label_2
_geom_contact_distance
_geom_contact_publ_flag
_geom_contact_site_symmetry_2
Pd(1) Br(1) 2.5282(4) yes 55501
Pd(1) P(2) 2.3507(8) yes 55501
Pd(1) O(1) 2.952(2) yes 55501
Pd(1) O(3) 2.871(2) yes 55501
Pd(1) C(2) 3.053(3) yes 55501
Pd(1) C(6) 2.978(3) yes 55501
Pd(1) C(7) 3.355(3) yes 55501
Pd(1) C(8) 3.203(3) yes 55501
Pd(1) C(9) 3.540(3) yes 55501
Pd(1) C(15) 3.478(3) yes 55501
Pd(1) C(20) 3.565(3) yes 55501
Pd(1) C(21) 3.390(3) yes 55501
Pd(1) C(27) 3.565(3) yes 55501
Pd(1) C(33) 3.460(3) yes 55501
Pd(1) C(38) 3.557(3) yes 55501
Pd(1) C(39) 3.580(3) yes 55501
Pd(1) H(15) 2.988(3) no 55501
Pd(1) H(16) 3.216(3) no 55501
Pd(1) H(30) 3.029(3) no 55501
Pd(1) H(35) 3.377(3) no 55501
Br(1) Pd(1) 2.5282(4) yes 55501
Br(1) P(1) 3.3136(8) yes 55501
Br(1) P(2) 3.5182(7) yes 55501
Br(1) C(21) 3.399(3) yes 55501
Br(1) C(38) 3.491(3) yes 55501
Br(1) H(3) 3.210(3) no 45404
Br(1) H(15) 3.264(3) no 55501
Br(1) H(30) 3.192(3) no 55501
Br(1) H(33) 3.514(4) no 56503
Br(1) H(34) 3.489(4) no 56503
Br(1) H(35) 2.867(3) no 55501
Br(1) H(36) 2.769(4) no 56503
Br(1) H(40) 3.465(4) no 56503
S(1) H(5) 2.915(2) no 55501
S(1) H(14) 3.501(3) no 55501
S(1) H(35) 3.586(4) no 56503
S(1) H(36) 2.296(4) no 55501
S(1) H(37) 2.228(4) no 55501
S(1) H(38) 2.236(4) no 55501
S(1) H(39) 2.295(4) no 55501
S(1) H(40) 2.296(4) no 55501
S(1) H(41) 2.201(4) no 55501
S(2) H(1) 2.970(3) no 45504
S(2) H(9) 3.048(4) no 55502
S(2) H(10) 3.474(3) no 55502
S(2) H(12) 3.515(3) no 55504
S(2) H(42) 2.226(4) no 55501
S(2) H(43) 2.239(4) no 55501
S(2) H(44) 2.229(4) no 55501
S(2) H(45) 2.202(4) no 55501
S(2) H(46) 2.304(4) no 55501
S(2) H(47) 2.371(4) no 55501
P(1) Pd(1) 3.5752(7) yes 55505
P(1) Br(1) 3.3136(8) yes 55501
P(1) C(1) 3.074(3) yes 55501
P(1) C(9) 1.832(3) yes 55501
P(1) C(10) 2.768(3) yes 55501
P(1) C(14) 2.851(3) yes 55501
P(1) C(16) 2.816(3) yes 55501
P(1) C(20) 2.775(3) yes 55501
P(1) C(22) 2.840(3) yes 55501
P(1) C(26) 2.758(3) yes 55501
P(1) H(6) 2.830(3) no 55501
P(1) H(10) 2.968(3) no 55501
P(1) H(11) 2.902(3) no 55501
P(1) H(15) 2.853(3) no 55501
P(1) H(16) 2.804(3) no 55501
P(1) H(20) 2.945(3) no 55501
P(2) Pd(1) 2.3507(8) yes 55501
P(2) Br(1) 3.5182(7) yes 55501
P(2) O(1) 3.449(2) yes 55501
P(2) C(1) 3.168(3) yes 55501
P(2) C(28) 2.831(3) yes 55501
P(2) C(32) 2.778(3) yes 55501
P(2) C(33) 1.834(3) yes 55501
P(2) C(34) 2.818(3) yes 55501
P(2) C(38) 2.785(3) yes 55501
P(2) C(39) 1.832(3) yes 55501
P(2) C(40) 2.837(3) yes 55501
P(2) C(44) 2.773(3) yes 55501
P(2) H(21) 2.933(3) no 55501
P(2) H(25) 2.847(3) no 55501
P(2) H(26) 2.880(3) no 55501
P(2) H(30) 2.891(3) no 55501
P(2) H(31) 2.972(3) no 55501
P(2) H(35) 2.856(3) no 55501
O(1) Pd(1) 2.952(2) yes 55501
O(1) P(2) 3.449(2) yes 55501
O(1) O(2) 2.214(3) yes 55501
O(1) O(6) 3.427(3) yes 55404
O(1) C(1) 2.934(4) yes 55501
O(1) C(2) 2.404(4) yes 55501
O(1) C(26) 3.308(4) yes 55501
O(1) C(27) 3.428(3) yes 55501
O(1) C(38) 3.294(4) yes 55501
O(1) C(47) 3.438(5) yes 55404
O(1) C(48) 3.563(5) yes 55404
O(1) H(1) 2.218(3) no 55501
O(1) H(10) 3.564(4) no 55501
O(1) H(16) 2.361(4) no 55501
O(1) H(30) 2.621(4) no 55501
O(1) H(43) 2.549(5) no 55404
O(1) H(47) 2.639(5) no 55404
O(2) O(1) 2.214(3) yes 55501
O(2) O(6) 2.595(3) yes 55404
O(2) C(2) 2.348(4) yes 55501
O(2) C(3) 2.663(4) yes 55501
O(2) H(2) 2.294(4) no 55501
O(2) H(13) 3.477(4) no 65501
O(2) H(47) 3.463(5) no 55404
O(3) Pd(1) 2.871(2) yes 55501
O(3) O(4) 2.231(3) yes 55501
O(3) O(5) 3.421(3) yes 55501
O(3) C(1) 2.961(3) yes 55501
O(3) C(5) 3.550(4) yes 55501
O(3) C(6) 2.397(3) yes 55501
O(3) C(20) 3.242(4) yes 55501
O(3) C(39) 3.455(4) yes 55501
O(3) C(44) 3.323(4) yes 55501
O(3) C(45) 3.253(4) yes 55501
O(3) H(5) 2.304(3) no 55501
O(3) H(8) 3.049(4) no 55502
O(3) H(15) 2.465(4) no 55501
O(3) H(25) 3.502(4) no 55501
O(3) H(34) 3.509(4) no 56503
O(3) H(35) 3.168(4) no 55501
O(3) H(37) 2.440(4) no 55501
O(3) H(38) 3.592(4) no 55501
O(4) O(3) 2.231(3) yes 55501
O(4) O(5) 2.618(3) yes 55501
O(4) C(5) 2.729(4) yes 55501
O(4) C(6) 2.361(4) yes 55501
O(4) H(4) 2.435(4) no 55501
O(4) H(6) 3.468(4) no 55501
O(4) H(8) 3.510(4) no 55502
O(4) H(9) 3.198(4) no 55502
O(4) H(15) 3.423(4) no 55501
O(4) H(29) 3.594(4) no 45504
O(4) H(37) 3.478(4) no 55501
O(4) H(42) 2.983(5) no 55501
O(4) H(45) 3.016(5) no 55501
O(5) O(3) 3.421(3) yes 55501
O(5) O(4) 2.618(3) yes 55501
O(5) C(8) 3.429(4) yes 55501
O(5) C(45) 2.627(5) yes 55501
O(5) C(46) 2.627(5) yes 55501
O(5) C(47) 3.360(5) yes 55501
O(5) H(5) 1.771(3) no 55501
O(5) H(14) 3.191(4) no 55501
O(5) H(17) 3.384(4) no 45504
O(5) H(23) 3.597(4) no 45501
O(5) H(29) 3.597(4) no 45504
O(5) H(36) 3.489(5) no 55501
O(5) H(37) 2.861(5) no 55501
O(5) H(38) 2.654(4) no 55501
O(5) H(39) 2.759(5) no 55501
O(5) H(40) 3.473(5) no 55501
O(5) H(41) 2.781(5) no 55501
O(5) H(42) 2.539(5) no 55501
O(5) H(44) 3.531(5) no 55501
O(6) O(1) 3.427(3) yes 45504
O(6) O(2) 2.595(3) yes 45504
O(6) C(7) 3.428(4) yes 45504
O(6) C(17) 3.317(4) yes 55504
O(6) C(47) 2.636(4) yes 55501
O(6) C(48) 2.642(5) yes 55501
O(6) H(1) 1.795(3) no 45504
O(6) H(12) 2.761(4) no 55504
O(6) H(13) 3.390(4) no 55504
O(6) H(42) 3.386(4) no 55501
O(6) H(43) 2.733(4) no 55501
O(6) H(44) 2.781(4) no 55501
O(6) H(45) 3.381(5) no 55501
O(6) H(46) 2.923(5) no 55501
O(6) H(47) 2.839(5) no 55501
C(1) P(1) 3.074(3) yes 55501
C(1) P(2) 3.168(3) yes 55501
C(1) O(1) 2.934(4) yes 55501
C(1) O(3) 2.961(3) yes 55501
C(1) C(3) 2.440(4) yes 55501
C(1) C(4) 2.843(4) yes 55501
C(1) C(5) 2.453(4) yes 55501
C(1) C(7) 2.526(4) yes 55501
C(1) C(8) 2.532(4) yes 55501
C(1) C(9) 3.221(4) yes 55501
C(1) C(10) 3.357(4) yes 55501
C(1) C(27) 3.348(4) yes 55501
C(1) C(32) 3.102(4) yes 55501
C(1) H(2) 3.262(4) no 55501
C(1) H(4) 3.280(4) no 55501
C(1) H(6) 3.295(4) no 55501
C(1) H(25) 2.741(4) no 55501
C(2) Pd(1) 3.053(3) yes 55501
C(2) O(1) 2.404(4) yes 55501
C(2) O(2) 2.348(4) yes 55501
C(2) C(4) 2.421(4) yes 55501
C(2) C(5) 2.774(4) yes 55501
C(2) C(6) 2.398(4) yes 55501
C(2) C(9) 3.397(4) yes 55501
C(2) C(27) 3.449(4) yes 55501
C(2) C(32) 3.155(4) yes 55501
C(2) H(1) 3.046(4) no 55501
C(2) H(2) 2.012(4) no 55501
C(2) H(3) 3.291(4) no 55501
C(2) H(25) 3.107(4) no 55501
C(3) O(2) 2.663(4) yes 55501
C(3) C(1) 2.440(4) yes 55501
C(3) C(5) 2.371(5) yes 55501
C(3) C(6) 2.753(4) yes 55501
C(3) C(7) 2.476(4) yes 55501
C(3) C(31) 3.526(5) yes 55501
C(3) C(32) 3.508(4) yes 55501
C(3) H(1) 3.480(4) no 55501
C(3) H(3) 2.038(5) no 55501
C(3) H(4) 3.201(5) no 55501
C(3) H(24) 3.493(5) no 55501
C(3) H(25) 3.430(4) no 55501
C(4) C(1) 2.843(4) yes 55501
C(4) C(2) 2.421(4) yes 55501
C(4) C(6) 2.416(4) yes 55501
C(4) H(2) 1.998(5) no 55501
C(4) H(4) 2.003(5) no 55501
C(4) H(24) 3.518(5) no 55501
C(4) H(25) 3.476(5) no 55501
C(5) O(3) 3.550(4) yes 55501
C(5) O(4) 2.729(4) yes 55501
C(5) C(1) 2.453(4) yes 55501
C(5) C(2) 2.774(4) yes 55501
C(5) C(3) 2.371(5) yes 55501
C(5) C(8) 2.469(4) yes 55501
C(5) H(2) 3.208(5) no 55501
C(5) H(3) 2.053(4) no 55501
C(5) H(5) 3.550(4) no 55501
C(5) H(6) 3.475(4) no 55501
C(5) H(25) 3.172(4) no 55501
C(5) H(45) 3.532(6) no 55501
C(6) Pd(1) 2.978(3) yes 55501
C(6) O(3) 2.397(3) yes 55501
C(6) O(4) 2.361(4) yes 55501
C(6) C(2) 2.398(4) yes 55501
C(6) C(3) 2.753(4) yes 55501
C(6) C(4) 2.416(4) yes 55501
C(6) C(10) 3.410(4) yes 55501
C(6) C(32) 3.449(4) yes 55501
C(6) H(3) 3.290(4) no 55501
C(6) H(4) 2.022(4) no 55501
C(6) H(5) 3.110(4) no 55501
C(6) H(6) 3.047(4) no 55501
C(6) H(8) 3.563(4) no 55502
C(6) H(25) 2.778(4) no 55501
C(7) Pd(1) 3.355(3) yes 55501
C(7) O(6) 3.428(4) yes 55404
C(7) C(1) 2.526(4) yes 55501
C(7) C(3) 2.476(4) yes 55501
C(7) C(14) 3.597(4) yes 55501
C(7) C(27) 3.515(4) yes 55501
C(7) H(1) 1.756(4) no 55501
C(7) H(2) 2.588(4) no 55501
C(7) H(10) 3.584(4) no 55501
C(7) H(16) 3.226(4) no 55501
C(7) H(43) 3.431(5) no 55404
C(7) H(47) 3.307(5) no 55404
C(8) Pd(1) 3.203(3) yes 55501
C(8) O(5) 3.429(4) yes 55501
C(8) C(1) 2.532(4) yes 55501
C(8) C(5) 2.469(4) yes 55501
C(8) C(20) 3.437(4) yes 55501
C(8) H(4) 2.597(4) no 55501
C(8) H(5) 1.826(4) no 55501
C(8) H(6) 3.408(4) no 55501
C(8) H(8) 3.079(4) no 55502
C(8) H(15) 2.902(4) no 55501
C(8) H(25) 3.391(4) no 55501
C(8) H(37) 3.228(5) no 55501
C(9) Pd(1) 3.540(3) yes 55501
C(9) Pd(1) 3.544(3) yes 55505
C(9) P(1) 1.832(3) yes 55501
C(9) C(1) 3.221(4) yes 55501
C(9) C(2) 3.397(4) yes 55501
C(9) C(11) 2.408(4) yes 55501
C(9) C(12) 2.781(4) yes 55501
C(9) C(13) 2.406(4) yes 55501
C(9) C(15) 2.829(4) yes 55501
C(9) C(16) 3.237(4) yes 55501
C(9) C(21) 2.890(4) yes 55501
C(9) C(26) 3.493(4) yes 55501
C(9) H(6) 2.008(4) no 55501
C(9) H(7) 3.251(4) no 55501
C(9) H(9) 3.246(4) no 55501
C(9) H(10) 2.028(4) no 55501
C(9) H(11) 3.021(4) no 55501
C(9) H(16) 3.392(4) no 55501
C(9) H(19) 3.212(4) no 55503
C(10) P(1) 2.768(3) yes 55501
C(10) C(1) 3.357(4) yes 55501
C(10) C(6) 3.410(4) yes 55501
C(10) C(12) 2.385(4) yes 55501
C(10) C(13) 2.747(4) yes 55501
C(10) C(14) 2.389(4) yes 55501
C(10) C(15) 3.106(4) yes 55501
C(10) C(16) 3.385(4) yes 55501
C(10) H(7) 2.022(4) no 55501
C(10) H(8) 3.205(4) no 55501
C(10) H(10) 3.233(4) no 55501
C(10) H(11) 3.348(4) no 55501
C(10) H(19) 3.264(4) no 55503
C(10) H(28) 3.009(4) no 45504
C(11) C(9) 2.408(4) yes 55501
C(11) C(13) 2.382(5) yes 55501
C(11) C(14) 2.764(4) yes 55501
C(11) H(6) 1.981(4) no 55501
C(11) H(8) 1.999(5) no 55501
C(11) H(9) 3.232(5) no 55501
C(11) H(19) 3.208(4) no 55503
C(11) H(27) 3.452(5) no 45504
C(11) H(28) 3.375(5) no 45504
C(12) C(9) 2.781(4) yes 55501
C(12) C(10) 2.385(4) yes 55501
C(12) C(14) 2.392(4) yes 55501
C(12) H(6) 3.199(4) no 55501
C(12) H(7) 2.004(5) no 55501
C(12) H(9) 2.015(5) no 55501
C(12) H(10) 3.223(4) no 55501
C(12) H(19) 3.088(4) no 55503
C(13) C(9) 2.406(4) yes 55501
C(13) C(10) 2.747(4) yes 55501
C(13) C(11) 2.382(5) yes 55501
C(13) H(7) 3.214(5) no 55501
C(13) H(8) 1.983(5) no 55501
C(13) H(10) 2.009(5) no 55501
C(13) H(19) 3.023(5) no 55503
C(14) Pd(1) 3.505(3) yes 55505
C(14) P(1) 2.851(3) yes 55501
C(14) C(7) 3.597(4) yes 55501
C(14) C(10) 2.389(4) yes 55501
C(14) C(11) 2.764(4) yes 55501
C(14) C(12) 2.392(4) yes 55501
C(14) C(21) 3.188(4) yes 55501
C(14) C(26) 3.337(4) yes 55501
C(14) H(6) 3.218(4) no 55501
C(14) H(8) 3.207(4) no 55501
C(14) H(9) 2.011(4) no 55501
C(14) H(16) 3.196(4) no 55501
C(14) H(19) 3.080(5) no 55503
C(15) Pd(1) 3.478(3) yes 55501
C(15) C(9) 2.829(4) yes 55501
C(15) C(10) 3.106(4) yes 55501
C(15) C(17) 2.408(4) yes 55501
C(15) C(18) 2.786(4) yes 55501
C(15) C(19) 2.404(4) yes 55501
C(15) C(21) 2.960(4) yes 55501
C(15) C(22) 3.227(4) yes 55501
C(15) H(6) 2.753(4) no 55501
C(15) H(11) 2.011(4) no 55501
C(15) H(12) 3.180(4) no 55501
C(15) H(14) 3.226(4) no 55501
C(15) H(15) 2.013(4) no 55501
C(15) H(20) 2.796(4) no 55501
C(15) H(28) 3.598(4) no 45504
C(16) Pd(1) 3.101(3) yes 55505
C(16) P(1) 2.816(3) yes 55501
C(16) C(9) 3.237(4) yes 55501
C(16) C(10) 3.385(4) yes 55501
C(16) C(18) 2.400(5) yes 55501
C(16) C(19) 2.763(5) yes 55501
C(16) C(20) 2.403(4) yes 55501
C(16) C(21) 3.469(4) yes 55501
C(16) C(22) 3.310(4) yes 55501
C(16) C(23) 3.542(4) yes 55503
C(16) C(24) 3.427(4) yes 55503
C(16) H(6) 3.147(4) no 55501
C(16) H(12) 1.942(4) no 55501
C(16) H(13) 3.250(4) no 55501
C(16) H(15) 3.238(4) no 55501
C(16) H(18) 3.461(4) no 55503
C(16) H(20) 2.672(4) no 55501
C(16) H(28) 3.288(4) no 45504
C(17) O(6) 3.317(4) yes 45404
C(17) C(15) 2.408(4) yes 55501
C(17) C(19) 2.382(5) yes 55501
C(17) C(20) 2.766(4) yes 55501
C(17) C(24) 3.557(4) yes 55503
C(17) H(11) 2.002(4) no 55501
C(17) H(13) 2.024(5) no 55501
C(17) H(14) 3.225(5) no 55501
C(17) H(18) 3.429(4) no 55503
C(17) H(28) 3.142(4) no 45504
C(17) H(46) 3.331(5) no 45404
C(18) C(15) 2.786(4) yes 55501
C(18) C(16) 2.400(5) yes 55501
C(18) C(20) 2.405(4) yes 55501
C(18) H(11) 3.220(5) no 55501
C(18) H(12) 1.993(5) no 55501
C(18) H(14) 2.018(5) no 55501
C(18) H(15) 3.234(4) no 55501
C(18) H(22) 3.138(5) no 45501
C(18) H(23) 3.567(5) no 45501
C(18) H(28) 3.283(4) no 45504
C(18) H(46) 3.059(5) no 45404
C(19) C(15) 2.404(4) yes 55501
C(19) C(16) 2.763(5) yes 55501
C(19) C(17) 2.382(5) yes 55501
C(19) H(12) 3.187(5) no 55501
C(19) H(13) 2.033(5) no 55501
C(19) H(15) 2.018(4) no 55501
C(19) H(22) 2.915(4) no 45501
C(19) H(23) 3.468(5) no 45501
C(19) H(28) 3.572(5) no 45504
C(19) H(33) 3.236(5) no 56503
C(19) H(46) 3.528(5) no 45404
C(20) Pd(1) 3.565(3) yes 55501
C(20) P(1) 2.775(3) yes 55501
C(20) O(3) 3.242(4) yes 55501
C(20) C(8) 3.437(4) yes 55501
C(20) C(16) 2.403(4) yes 55501
C(20) C(17) 2.766(4) yes 55501
C(20) C(18) 2.405(4) yes 55501
C(20) H(6) 3.273(4) no 55501
C(20) H(11) 3.222(4) no 55501
C(20) H(13) 3.264(4) no 55501
C(20) H(14) 1.999(4) no 55501
C(20) H(33) 3.174(4) no 56503
C(21) Pd(1) 3.390(3) yes 55501
C(21) Pd(1) 2.697(3) yes 55505
C(21) Br(1) 3.399(3) yes 55501
C(21) C(9) 2.890(4) yes 55501
C(21) C(14) 3.188(4) yes 55501
C(21) C(15) 2.960(4) yes 55501
C(21) C(16) 3.469(4) yes 55501
C(21) C(23) 2.403(4) yes 55501
C(21) C(24) 2.781(4) yes 55501
C(21) C(25) 2.408(4) yes 55501
C(21) H(10) 2.784(4) no 55501
C(21) H(11) 3.212(4) no 55501
C(21) H(16) 2.034(4) no 55501
C(21) H(17) 3.268(5) no 55501
C(21) H(19) 3.198(4) no 55501
C(21) H(20) 1.987(4) no 55501
C(22) Pd(1) 2.154(3) yes 55505
C(22) P(1) 2.840(3) yes 55501
C(22) C(15) 3.227(4) yes 55501
C(22) C(16) 3.310(4) yes 55501
C(22) C(24) 2.404(5) yes 55501
C(22) C(25) 2.768(5) yes 55501
C(22) C(26) 2.392(4) yes 55501
C(22) H(11) 2.971(4) no 55501
C(22) H(11) 3.293(4) no 55503
C(22) H(16) 3.250(4) no 55501
C(22) H(18) 3.250(5) no 55501
C(22) H(19) 1.984(4) no 55501
C(23) Pd(1) 2.669(3) yes 55505
C(23) Br(1) 2.669(3) yes 55505
C(23) S(1) 2.669(3) yes 55505
C(23) S(2) 2.669(3) yes 55505
C(23) P(1) 2.669(3) yes 55505
C(23) P(2) 2.669(3) yes 55505
C(23) O(1) 2.669(4) yes 55505
C(23) O(2) 2.669(4) yes 55505
C(23) O(3) 2.669(4) yes 55505
C(23) O(4) 2.669(4) yes 55505
C(23) O(5) 2.669(4) yes 55505
C(23) O(6) 2.669(4) yes 55505
C(23) C(1) 2.669(4) yes 55505
C(23) C(2) 2.669(4) yes 55505
C(23) C(3) 2.669(5) yes 55505
C(23) C(4) 2.669(5) yes 55505
C(23) C(5) 2.669(5) yes 55505
C(23) C(6) 2.669(4) yes 55505
C(23) C(7) 2.669(4) yes 55505
C(23) C(8) 2.669(4) yes 55505
C(23) C(9) 2.669(4) yes 55505
C(23) C(10) 2.669(4) yes 55505
C(23) C(11) 2.669(5) yes 55505
C(23) C(12) 2.669(5) yes 55505
C(23) C(13) 2.669(5) yes 55505
C(23) C(14) 2.669(4) yes 55505
C(23) C(15) 2.669(4) yes 55505
C(23) C(16) 3.542(4) yes 55503
C(23) C(16) 2.669(5) yes 55505
C(23) C(17) 2.669(5) yes 55505
C(23) C(18) 2.669(5) yes 55505
C(23) C(19) 2.669(5) yes 55505
C(23) C(20) 2.669(5) yes 55505
C(23) C(21) 2.403(4) yes 55501
C(23) C(21) 2.669(4) yes 55505
C(23) C(22) 2.669(4) yes 55505
C(23) C(23) 2.669(5) yes 55505
C(23) C(24) 2.669(5) yes 55505
C(23) C(25) 2.389(5) yes 55501
C(23) C(25) 2.669(5) yes 55505
C(23) C(26) 2.754(4) yes 55501
C(23) C(26) 2.669(4) yes 55505
C(23) C(27) 2.669(4) yes 55505
C(23) C(28) 2.669(4) yes 55505
C(23) C(29) 2.669(5) yes 55505
C(23) C(30) 2.669(5) yes 55505
C(23) C(31) 2.669(5) yes 55505
C(23) C(32) 2.669(4) yes 55505
C(23) C(33) 2.669(4) yes 55505
C(23) C(34) 2.669(5) yes 55505
C(23) C(35) 2.669(5) yes 55505
C(23) C(36) 2.669(5) yes 55505
C(23) C(37) 2.669(5) yes 55505
C(23) C(38) 2.669(5) yes 55505
C(23) C(39) 2.669(4) yes 55505
C(23) C(40) 2.669(4) yes 55505
C(23) C(41) 2.669(5) yes 55505
C(23) C(42) 2.669(5) yes 55505
C(23) C(43) 2.669(5) yes 55505
C(23) C(44) 2.669(5) yes 55505
C(23) C(45) 2.669(5) yes 55505
C(23) C(46) 2.669(5) yes 55505
C(23) C(47) 2.669(5) yes 55505
C(23) C(48) 2.669(5) yes 55505
C(23) H(1) 2.669(4) no 55505
C(23) H(2) 2.669(5) no 55505
C(23) H(3) 2.669(5) no 55505
C(23) H(4) 2.669(5) no 55505
C(23) H(5) 2.669(4) no 55505
C(23) H(6) 2.669(4) no 55505
C(23) H(7) 2.669(5) no 55505
C(23) H(8) 2.669(5) no 55505
C(23) H(9) 2.669(5) no 55505
C(23) H(10) 2.669(4) no 55505
C(23) H(11) 2.749(4) no 55503
C(23) H(11) 2.669(5) no 55505
C(23) H(12) 2.669(5) no 55505
C(23) H(13) 2.669(5) no 55505
C(23) H(14) 2.669(5) no 55505
C(23) H(15) 2.669(5) no 55505
C(23) H(16) 2.669(4) no 55505
C(23) H(17) 3.231(5) no 55501
C(23) H(17) 2.669(5) no 55505
C(23) H(18) 2.020(5) no 55501
C(23) H(18) 2.669(5) no 55505
C(23) H(19) 2.669(5) no 55505
C(23) H(20) 1.983(5) no 55501
C(23) H(20) 2.669(4) no 55505
C(23) H(21) 2.669(4) no 55505
C(23) H(22) 2.669(5) no 55505
C(23) H(23) 2.669(5) no 55505
C(23) H(24) 2.780(5) no 45404
C(23) H(24) 2.669(5) no 55505
C(23) H(25) 2.669(4) no 55505
C(23) H(26) 2.669(5) no 55505
C(23) H(27) 2.669(5) no 55505
C(23) H(28) 2.669(5) no 55505
C(23) H(29) 2.669(5) no 55505
C(23) H(30) 2.669(5) no 55505
C(23) H(31) 2.669(4) no 55505
C(23) H(32) 2.669(5) no 55505
C(23) H(33) 2.669(5) no 55505
C(23) H(34) 2.669(5) no 55505
C(23) H(35) 2.669(5) no 55505
C(23) H(36) 2.669(5) no 55505
C(23) H(37) 2.669(5) no 55505
C(23) H(38) 2.669(5) no 55505
C(23) H(39) 2.669(5) no 55505
C(23) H(40) 2.669(5) no 55505
C(23) H(41) 2.669(5) no 55505
C(23) H(42) 2.669(5) no 55505
C(23) H(43) 2.669(5) no 55505
C(23) H(44) 2.669(5) no 55505
C(23) H(45) 2.669(5) no 55505
C(23) H(46) 2.669(5) no 55505
C(23) H(47) 2.669(5) no 55505
C(24) Pd(1) 3.502(3) yes 55505
C(24) Br(1) 3.502(3) yes 55505
C(24) S(1) 3.502(4) yes 55505
C(24) S(2) 3.502(4) yes 55505
C(24) P(1) 3.502(4) yes 55505
C(24) P(2) 3.502(4) yes 55505
C(24) O(1) 3.502(4) yes 55505
C(24) O(2) 3.502(4) yes 55505
C(24) O(3) 3.502(4) yes 55505
C(24) O(4) 3.502(4) yes 55505
C(24) O(5) 3.502(4) yes 55505
C(24) O(6) 3.502(4) yes 55505
C(24) C(1) 3.502(4) yes 55505
C(24) C(2) 3.502(5) yes 55505
C(24) C(3) 3.502(5) yes 55505
C(24) C(4) 3.502(5) yes 55505
C(24) C(5) 3.502(5) yes 55505
C(24) C(6) 3.502(5) yes 55505
C(24) C(7) 3.502(5) yes 55505
C(24) C(8) 3.502(5) yes 55505
C(24) C(9) 3.502(5) yes 55505
C(24) C(10) 3.502(5) yes 55505
C(24) C(11) 3.502(5) yes 55505
C(24) C(12) 3.502(5) yes 55505
C(24) C(13) 3.502(5) yes 55505
C(24) C(14) 3.502(5) yes 55505
C(24) C(15) 3.502(5) yes 55505
C(24) C(16) 3.427(4) yes 55503
C(24) C(16) 3.502(5) yes 55505
C(24) C(17) 3.557(4) yes 55503
C(24) C(17) 3.502(5) yes 55505
C(24) C(18) 3.502(5) yes 55505
C(24) C(19) 3.502(5) yes 55505
C(24) C(20) 3.502(5) yes 55505
C(24) C(21) 2.781(4) yes 55501
C(24) C(21) 3.502(5) yes 55505
C(24) C(22) 2.404(5) yes 55501
C(24) C(22) 3.502(5) yes 55505
C(24) C(23) 3.502(5) yes 55505
C(24) C(24) 3.502(5) yes 55505
C(24) C(25) 3.502(5) yes 55505
C(24) C(26) 2.384(4) yes 55501
C(24) C(26) 3.502(5) yes 55505
C(24) C(27) 3.502(5) yes 55505
C(24) C(28) 3.502(5) yes 55505
C(24) C(29) 3.502(5) yes 55505
C(24) C(30) 3.502(5) yes 55505
C(24) C(31) 3.389(4) yes 45404
C(24) C(31) 3.502(5) yes 55505
C(24) C(32) 3.502(5) yes 55505
C(24) C(33) 3.502(5) yes 55505
C(24) C(34) 3.502(5) yes 55505
C(24) C(35) 3.502(5) yes 55505
C(24) C(36) 3.502(5) yes 55505
C(24) C(37) 3.502(5) yes 55505
C(24) C(38) 3.502(5) yes 55505
C(24) C(39) 3.502(5) yes 55505
C(24) C(40) 3.502(5) yes 55505
C(24) C(41) 3.502(5) yes 55505
C(24) C(42) 3.502(5) yes 55505
C(24) C(43) 3.502(5) yes 55505
C(24) C(44) 3.502(5) yes 55505
C(24) C(45) 3.502(6) yes 55505
C(24) C(46) 3.502(6) yes 55505
C(24) C(47) 3.502(5) yes 55505
C(24) C(48) 3.502(6) yes 55505
C(24) H(1) 3.502(4) no 55505
C(24) H(2) 3.502(5) no 55505
C(24) H(3) 3.502(5) no 55505
C(24) H(4) 3.502(5) no 55505
C(24) H(5) 3.502(4) no 55505
C(24) H(6) 3.502(5) no 55505
C(24) H(7) 3.502(5) no 55505
C(24) H(8) 3.502(5) no 55505
C(24) H(9) 3.502(5) no 55505
C(24) H(10) 3.502(5) no 55505
C(24) H(11) 2.839(4) no 55503
C(24) H(11) 3.502(5) no 55505
C(24) H(12) 3.058(4) no 55503
C(24) H(12) 3.502(5) no 55505
C(24) H(13) 3.502(5) no 55505
C(24) H(14) 3.502(5) no 55505
C(24) H(15) 3.502(5) no 55505
C(24) H(16) 3.249(4) no 55501
C(24) H(16) 3.502(5) no 55505
C(24) H(17) 2.004(5) no 55501
C(24) H(17) 3.502(5) no 55505
C(24) H(18) 3.502(5) no 55505
C(24) H(19) 1.969(5) no 55501
C(24) H(19) 3.502(5) no 55505
C(24) H(20) 3.201(5) no 55501
C(24) H(20) 3.502(5) no 55505
C(24) H(21) 3.502(5) no 55505
C(24) H(22) 3.502(5) no 55505
C(24) H(23) 3.535(5) no 45404
C(24) H(23) 3.502(5) no 55505
C(24) H(24) 2.672(4) no 45404
C(24) H(24) 3.502(5) no 55505
C(24) H(25) 3.502(5) no 55505
C(24) H(26) 3.502(5) no 55505
C(24) H(27) 3.502(5) no 55505
C(24) H(28) 3.502(5) no 55505
C(24) H(29) 3.502(5) no 55505
C(24) H(30) 3.502(5) no 55505
C(24) H(31) 3.502(5) no 55505
C(24) H(32) 3.502(5) no 55505
C(24) H(33) 3.502(5) no 55505
C(24) H(34) 3.502(5) no 55505
C(24) H(35) 3.502(5) no 55505
C(24) H(36) 3.502(6) no 55505
C(24) H(37) 3.502(6) no 55505
C(24) H(38) 3.502(6) no 55505
C(24) H(39) 3.502(6) no 55505
C(24) H(40) 3.502(6) no 55505
C(24) H(41) 3.449(5) no 55404
C(24) H(41) 3.502(6) no 55505
C(24) H(42) 3.502(5) no 55505
C(24) H(43) 3.502(5) no 55505
C(24) H(44) 3.502(5) no 55505
C(24) H(45) 3.502(6) no 55505
C(24) H(46) 3.502(6) no 55505
C(24) H(47) 3.502(6) no 55505
C(25) C(21) 2.408(4) yes 55501
C(25) C(22) 2.768(5) yes 55501
C(25) C(23) 2.389(5) yes 55501
C(25) H(10) 3.501(4) no 55501
C(25) H(11) 3.445(4) no 55503
C(25) H(12) 3.136(5) no 55503
C(25) H(16) 2.034(4) no 55501
C(25) H(18) 2.034(4) no 55501
C(25) H(19) 3.176(5) no 55501
C(25) H(24) 3.577(4) no 45404
C(25) H(41) 3.533(5) no 55404
C(25) H(43) 3.290(5) no 55404
C(25) H(44) 3.564(5) no 55404
C(26) Pd(1) 3.534(3) yes 55505
C(26) P(1) 2.758(3) yes 55501
C(26) O(1) 3.308(4) yes 55501
C(26) C(9) 3.493(4) yes 55501
C(26) C(14) 3.337(4) yes 55501
C(26) C(22) 2.392(4) yes 55501
C(26) C(23) 2.754(4) yes 55501
C(26) C(24) 2.384(4) yes 55501
C(26) H(10) 2.643(4) no 55501
C(26) H(17) 2.036(5) no 55501
C(26) H(18) 3.245(4) no 55501
C(26) H(20) 3.197(4) no 55501
C(26) H(30) 3.219(4) no 55501
C(26) H(43) 3.206(5) no 55404
C(27) Pd(1) 3.565(3) yes 55501
C(27) O(1) 3.428(3) yes 55501
C(27) C(1) 3.348(4) yes 55501
C(27) C(2) 3.449(4) yes 55501
C(27) C(7) 3.515(4) yes 55501
C(27) C(29) 2.412(4) yes 55501
C(27) C(30) 2.789(4) yes 55501
C(27) C(31) 2.410(4) yes 55501
C(27) C(33) 2.854(4) yes 55501
C(27) C(34) 3.505(4) yes 55501
C(27) C(39) 2.876(4) yes 55501
C(27) C(40) 3.090(4) yes 55501
C(27) H(21) 2.023(4) no 55501
C(27) H(22) 3.256(4) no 55501
C(27) H(24) 3.188(4) no 55501
C(27) H(25) 1.997(4) no 55501
C(27) H(26) 3.421(4) no 55501
C(27) H(31) 2.668(4) no 55501
C(28) P(2) 2.831(3) yes 55501
C(28) C(30) 2.395(4) yes 55501
C(28) C(31) 2.755(4) yes 55501
C(28) C(32) 2.387(4) yes 55501
C(28) C(33) 3.035(4) yes 55501
C(28) C(34) 3.415(4) yes 55501
C(28) H(22) 2.019(4) no 55501
C(28) H(23) 3.246(4) no 55501
C(28) H(25) 3.205(4) no 55501
C(28) H(26) 3.453(4) no 55501
C(28) H(26) 3.184(4) no 66503
C(28) H(31) 3.362(4) no 55501
C(28) H(31) 3.499(4) no 66503
C(28) H(32) 3.460(5) no 66503
C(28) H(47) 3.044(5) no 55404
C(29) C(27) 2.412(4) yes 55501
C(29) C(31) 2.377(5) yes 55501
C(29) C(32) 2.758(5) yes 55501
C(29) C(41) 3.565(5) yes 66503
C(29) H(13) 3.113(5) no 65501
C(29) H(14) 3.092(4) no 65501
C(29) H(21) 2.013(4) no 55501
C(29) H(23) 2.024(5) no 55501
C(29) H(24) 3.170(5) no 55501
C(29) H(26) 2.997(5) no 66503
C(29) H(32) 3.584(5) no 66503
C(29) H(47) 3.506(5) no 55404
C(30) C(27) 2.789(4) yes 55501
C(30) C(28) 2.395(4) yes 55501
C(30) C(32) 2.400(5) yes 55501
C(30) H(13) 3.203(5) no 65501
C(30) H(14) 3.295(5) no 65501
C(30) H(18) 3.384(5) no 55504
C(30) H(21) 3.231(5) no 55501
C(30) H(22) 2.025(5) no 55501
C(30) H(24) 1.970(5) no 55501
C(30) H(25) 3.204(5) no 55501
C(30) H(26) 3.380(5) no 66503
C(30) H(27) 3.250(5) no 66503
C(31) C(3) 3.526(5) yes 55501
C(31) C(24) 3.389(4) yes 55504
C(31) C(27) 2.410(4) yes 55501
C(31) C(28) 2.755(4) yes 55501
C(31) C(29) 2.377(5) yes 55501
C(31) H(18) 3.028(4) no 55504
C(31) H(19) 3.447(5) no 55504
C(31) H(22) 3.232(5) no 55501
C(31) H(23) 2.011(5) no 55501
C(31) H(25) 1.993(5) no 55501
C(31) H(27) 3.019(5) no 66503
C(32) P(2) 2.778(3) yes 55501
C(32) C(1) 3.102(4) yes 55501
C(32) C(2) 3.155(4) yes 55501
C(32) C(3) 3.508(4) yes 55501
C(32) C(6) 3.449(4) yes 55501
C(32) C(28) 2.387(4) yes 55501
C(32) C(29) 2.758(5) yes 55501
C(32) C(30) 2.400(5) yes 55501
C(32) C(39) 3.420(4) yes 55501
C(32) C(40) 3.377(4) yes 55501
C(32) H(8) 3.542(5) no 55502
C(32) H(21) 3.229(4) no 55501
C(32) H(23) 3.244(4) no 55501
C(32) H(24) 1.967(4) no 55501
C(32) H(27) 3.353(5) no 66503
C(32) H(31) 2.903(4) no 55501
C(33) Pd(1) 3.460(3) yes 55501
C(33) P(2) 1.834(3) yes 55501
C(33) C(27) 2.854(4) yes 55501
C(33) C(28) 3.035(4) yes 55501
C(33) C(35) 2.399(4) yes 55501
C(33) C(36) 2.777(4) yes 55501
C(33) C(37) 2.403(5) yes 55501
C(33) C(39) 2.902(4) yes 55501
C(33) C(44) 3.596(4) yes 55501
C(33) H(21) 2.550(4) no 55501
C(33) H(26) 2.011(4) no 55501
C(33) H(27) 3.227(4) no 55501
C(33) H(29) 3.259(4) no 55501
C(33) H(30) 2.044(4) no 55501
C(33) H(35) 3.577(4) no 55501
C(33) H(40) 3.389(5) no 56503
C(34) P(2) 2.818(3) yes 55501
C(34) C(27) 3.505(4) yes 55501
C(34) C(28) 3.415(4) yes 55501
C(34) C(36) 2.403(5) yes 55501
C(34) C(37) 2.768(5) yes 55501
C(34) C(38) 2.399(4) yes 55501
C(34) C(39) 3.177(4) yes 55501
C(34) H(21) 2.788(4) no 55501
C(34) H(27) 2.012(5) no 55501
C(34) H(28) 3.300(5) no 55501
C(34) H(30) 3.254(4) no 55501
C(34) H(31) 3.192(4) no 66503
C(34) H(40) 3.332(5) no 56503
C(34) H(41) 3.524(5) no 56503
C(35) C(33) 2.399(4) yes 55501
C(35) C(37) 2.382(5) yes 55501
C(35) C(38) 2.759(5) yes 55501
C(35) H(7) 3.320(5) no 55404
C(35) H(18) 3.218(5) no 55402
C(35) H(21) 3.472(4) no 55501
C(35) H(26) 2.056(5) no 55501
C(35) H(28) 2.056(5) no 55501
C(35) H(29) 3.211(5) no 55501
C(35) H(31) 3.133(4) no 66503
C(35) H(40) 3.276(5) no 56503
C(35) H(41) 3.086(5) no 56503
C(36) C(33) 2.777(4) yes 55501
C(36) C(34) 2.403(5) yes 55501
C(36) C(38) 2.397(5) yes 55501
C(36) H(6) 3.230(5) no 55404
C(36) H(7) 3.405(5) no 55404
C(36) H(26) 3.267(5) no 55501
C(36) H(27) 1.985(5) no 55501
C(36) H(29) 1.992(5) no 55501
C(36) H(30) 3.222(5) no 55501
C(36) H(40) 3.256(5) no 56503
C(36) H(41) 3.327(5) no 56503
C(37) C(33) 2.403(5) yes 55501
C(37) C(34) 2.768(5) yes 55501
C(37) C(35) 2.382(5) yes 55501
C(37) H(27) 3.199(5) no 55501
C(37) H(28) 2.090(5) no 55501
C(37) H(30) 1.998(5) no 55501
C(37) H(40) 3.300(5) no 56503
C(37) H(45) 3.518(5) no 55404
C(37) H(47) 3.469(5) no 55404
C(38) Pd(1) 3.557(3) yes 55501
C(38) Br(1) 3.491(3) yes 55501
C(38) P(2) 2.785(3) yes 55501
C(38) O(1) 3.294(4) yes 55501
C(38) C(34) 2.399(4) yes 55501
C(38) C(35) 2.759(5) yes 55501
C(38) C(36) 2.397(5) yes 55501
C(38) H(16) 3.589(4) no 55501
C(38) H(21) 3.113(4) no 55501
C(38) H(26) 3.239(4) no 55501
C(38) H(28) 3.317(5) no 55501
C(38) H(29) 2.042(5) no 55501
C(38) H(40) 3.361(5) no 56503
C(38) H(47) 3.189(5) no 55404
C(39) Pd(1) 3.580(3) yes 55501
C(39) P(2) 1.832(3) yes 55501
C(39) O(3) 3.455(4) yes 55501
C(39) C(27) 2.876(4) yes 55501
C(39) C(32) 3.420(4) yes 55501
C(39) C(33) 2.902(4) yes 55501
C(39) C(34) 3.177(4) yes 55501
C(39) C(41) 2.405(4) yes 55501
C(39) C(42) 2.792(4) yes 55501
C(39) C(43) 2.404(4) yes 55501
C(39) H(25) 3.247(4) no 55501
C(39) H(26) 2.733(4) no 55501
C(39) H(31) 2.034(4) no 55501
C(39) H(32) 3.208(4) no 55501
C(39) H(34) 3.183(4) no 55501
C(39) H(35) 2.024(4) no 55501
C(40) P(2) 2.837(3) yes 55501
C(40) C(27) 3.090(4) yes 55501
C(40) C(32) 3.377(4) yes 55501
C(40) C(42) 2.403(4) yes 55501
C(40) C(43) 2.755(5) yes 55501
C(40) C(44) 2.384(4) yes 55501
C(40) H(7) 2.946(4) no 55502
C(40) H(8) 3.519(5) no 55502
C(40) H(21) 3.234(4) no 66503
C(40) H(22) 3.376(5) no 66503
C(40) H(25) 3.286(4) no 55501
C(40) H(26) 2.934(4) no 55501
C(40) H(32) 1.975(4) no 55501
C(40) H(33) 3.213(4) no 55501
C(40) H(35) 3.230(4) no 55501
C(41) C(11) 3.580(4) yes 55502
C(41) C(29) 3.565(5) yes 66503
C(41) C(39) 2.405(4) yes 55501
C(41) C(43) 2.371(5) yes 55501
C(41) C(44) 2.747(4) yes 55501
C(41) H(7) 2.762(4) no 55502
C(41) H(21) 3.132(5) no 66503
C(41) H(22) 2.919(5) no 66503
C(41) H(31) 1.991(4) no 55501
C(41) H(33) 1.973(5) no 55501
C(41) H(34) 3.147(5) no 55501
C(41) H(46) 3.550(5) no 55502
C(42) C(39) 2.792(4) yes 55501
C(42) C(40) 2.403(4) yes 55501
C(42) C(44) 2.398(4) yes 55501
C(42) H(3) 3.486(5) no 55502
C(42) H(14) 3.367(5) no 56503
C(42) H(15) 3.509(4) no 56503
C(42) H(22) 3.129(5) no 66503
C(42) H(31) 3.216(5) no 55501
C(42) H(32) 2.014(5) no 55501
C(42) H(34) 1.951(5) no 55501
C(42) H(35) 3.220(4) no 55501
C(42) H(36) 3.504(6) no 55501
C(42) H(37) 3.538(5) no 55501
C(43) C(39) 2.404(4) yes 55501
C(43) C(40) 2.755(5) yes 55501
C(43) C(41) 2.371(5) yes 55501
C(43) H(14) 3.545(5) no 56503
C(43) H(15) 3.456(5) no 56503
C(43) H(32) 3.210(5) no 55501
C(43) H(33) 2.041(5) no 55501
C(43) H(34) 3.356(5) no 56503
C(43) H(35) 1.994(5) no 55501
C(43) H(35) 3.299(5) no 56503
C(43) H(36) 3.363(6) no 55501
C(43) H(37) 3.129(6) no 55501
C(44) P(2) 2.773(3) yes 55501
C(44) O(3) 3.323(4) yes 55501
C(44) C(33) 3.596(4) yes 55501
C(44) C(40) 2.384(4) yes 55501
C(44) C(41) 2.747(4) yes 55501
C(44) C(42) 2.398(4) yes 55501
C(44) H(26) 3.483(5) no 55501
C(44) H(31) 3.231(4) no 55501
C(44) H(33) 3.249(4) no 55501
C(44) H(34) 1.967(5) no 55501
C(44) H(34) 3.173(5) no 56503
C(44) H(37) 3.310(6) no 55501
C(45) O(3) 3.253(4) yes 55501
C(45) O(5) 2.627(5) yes 55501
C(45) C(46) 2.646(6) yes 55501
C(45) H(2) 3.155(5) no 55502
C(45) H(5) 3.195(4) no 55501
C(45) H(8) 3.346(5) no 55502
C(45) H(35) 3.532(5) no 56503
C(45) H(39) 2.753(6) no 55501
C(45) H(40) 2.855(6) no 55501
C(45) H(41) 3.444(6) no 55501
C(46) O(2) 3.595(5) yes 55502
C(46) O(5) 2.627(5) yes 55501
C(46) C(45) 2.646(6) yes 55501
C(46) H(2) 3.510(5) no 55502
C(46) H(12) 3.581(6) no 45502
C(46) H(17) 3.543(5) no 45504
C(46) H(36) 2.788(6) no 55501
C(46) H(37) 3.486(6) no 55501
C(46) H(38) 2.682(6) no 55501
C(47) O(1) 3.438(5) yes 45504
C(47) O(5) 3.360(5) yes 55501
C(47) O(6) 2.636(4) yes 55501
C(47) C(48) 2.694(6) yes 55501
C(47) H(1) 3.452(4) no 45504
C(47) H(5) 3.522(5) no 55501
C(47) H(16) 3.354(5) no 45504
C(47) H(17) 2.962(5) no 45504
C(47) H(45) 2.733(6) no 55501
C(47) H(46) 3.594(6) no 55501
C(47) H(47) 2.786(6) no 55501
C(48) O(1) 3.563(5) yes 45504
C(48) O(6) 2.642(5) yes 55501
C(48) C(47) 2.694(6) yes 55501
C(48) H(1) 3.363(5) no 45504
C(48) H(4) 3.423(6) no 55501
C(48) H(21) 3.373(5) no 45504
C(48) H(42) 2.831(6) no 55501
C(48) H(43) 2.695(6) no 55501
C(48) H(44) 3.503(6) no 55501
H(1) S(2) 2.970(3) no 55404
H(1) O(1) 2.218(3) no 55501
H(1) O(6) 1.795(3) no 55404
H(1) C(2) 3.046(4) no 55501
H(1) C(3) 3.480(4) no 55501
H(1) C(7) 1.756(4) no 55501
H(1) C(47) 3.452(4) no 55404
H(1) C(48) 3.363(5) no 55404
H(2) O(2) 2.294(4) no 55501
H(2) C(1) 3.262(4) no 55501
H(2) C(2) 2.012(4) no 55501
H(2) C(4) 1.998(5) no 55501
H(2) C(5) 3.208(5) no 55501
H(2) C(7) 2.588(4) no 55501
H(3) Br(1) 3.210(3) no 55504
H(3) C(2) 3.291(4) no 55501
H(3) C(3) 2.038(5) no 55501
H(3) C(5) 2.053(4) no 55501
H(3) C(6) 3.290(4) no 55501
H(4) O(4) 2.435(4) no 55501
H(4) C(1) 3.280(4) no 55501
H(4) C(3) 3.201(5) no 55501
H(4) C(4) 2.003(5) no 55501
H(4) C(6) 2.022(4) no 55501
H(4) C(8) 2.597(4) no 55501
H(4) C(48) 3.423(6) no 55501
H(5) S(1) 2.915(2) no 55501
H(5) O(3) 2.304(3) no 55501
H(5) O(5) 1.771(3) no 55501
H(5) C(5) 3.550(4) no 55501
H(5) C(6) 3.110(4) no 55501
H(5) C(8) 1.826(4) no 55501
H(5) C(45) 3.195(4) no 55501
H(5) C(47) 3.522(5) no 55501
H(6) P(1) 2.830(3) no 55501
H(6) O(4) 3.468(4) no 55501
H(6) C(1) 3.295(4) no 55501
H(6) C(5) 3.475(4) no 55501
H(6) C(6) 3.047(4) no 55501
H(6) C(8) 3.408(4) no 55501
H(6) C(9) 2.008(4) no 55501
H(6) C(11) 1.981(4) no 55501
H(6) C(12) 3.199(4) no 55501
H(6) C(14) 3.218(4) no 55501
H(6) C(15) 2.753(4) no 55501
H(6) C(16) 3.147(4) no 55501
H(6) C(20) 3.273(4) no 55501
H(6) C(36) 3.230(5) no 45504
H(7) C(9) 3.251(4) no 55501
H(7) C(10) 2.022(4) no 55501
H(7) C(12) 2.004(5) no 55501
H(7) C(13) 3.214(5) no 55501
H(7) C(35) 3.320(5) no 45504
H(7) C(36) 3.405(5) no 45504
H(8) C(10) 3.205(4) no 55501
H(8) C(11) 1.999(5) no 55501
H(8) C(13) 1.983(5) no 55501
H(8) C(14) 3.207(4) no 55501
H(9) C(9) 3.246(4) no 55501
H(9) C(11) 3.232(5) no 55501
H(9) C(12) 2.015(5) no 55501
H(9) C(14) 2.011(4) no 55501
H(10) Pd(1) 3.291(3) no 55505
H(10) P(1) 2.968(3) no 55501
H(10) O(1) 3.564(4) no 55501
H(10) C(7) 3.584(4) no 55501
H(10) C(9) 2.028(4) no 55501
H(10) C(10) 3.233(4) no 55501
H(10) C(12) 3.223(4) no 55501
H(10) C(13) 2.009(5) no 55501
H(10) C(21) 2.784(4) no 55501
H(10) C(25) 3.501(4) no 55501
H(10) C(26) 2.643(4) no 55501
H(11) Pd(1) 2.280(3) no 55505
H(11) P(1) 2.902(3) no 55501
H(11) C(9) 3.021(4) no 55501
H(11) C(10) 3.348(4) no 55501
H(11) C(15) 2.011(4) no 55501
H(11) C(17) 2.002(4) no 55501
H(11) C(18) 3.220(5) no 55501
H(11) C(20) 3.222(4) no 55501
H(11) C(21) 3.212(4) no 55501
H(11) C(22) 2.971(4) no 55501
H(11) C(22) 3.293(4) no 55503
H(11) C(23) 2.749(4) no 55503
H(11) C(24) 2.839(4) no 55503
H(11) C(25) 3.445(4) no 55503
H(12) S(2) 3.515(3) no 45404
H(12) O(6) 2.761(4) no 45404
H(12) C(15) 3.180(4) no 55501
H(12) C(16) 1.942(4) no 55501
H(12) C(18) 1.993(5) no 55501
H(12) C(19) 3.187(5) no 55501
H(12) C(24) 3.058(4) no 55503
H(12) C(25) 3.136(5) no 55503
H(13) O(2) 3.477(4) no 45501
H(13) O(6) 3.390(4) no 45404
H(13) C(16) 3.250(4) no 55501
H(13) C(17) 2.024(5) no 55501
H(13) C(19) 2.033(5) no 55501
H(13) C(20) 3.264(4) no 55501
H(13) C(29) 3.113(5) no 45501
H(13) C(30) 3.203(5) no 45501
H(14) S(1) 3.501(3) no 55501
H(14) O(5) 3.191(4) no 55501
H(14) C(15) 3.226(4) no 55501
H(14) C(17) 3.225(5) no 55501
H(14) C(18) 2.018(5) no 55501
H(14) C(20) 1.999(4) no 55501
H(14) C(29) 3.092(4) no 45501
H(14) C(30) 3.295(5) no 45501
H(14) C(42) 3.367(5) no 56503
H(14) C(43) 3.545(5) no 56503
H(15) Pd(1) 2.988(3) no 55501
H(15) Br(1) 3.264(3) no 55501
H(15) P(1) 2.853(3) no 55501
H(15) O(3) 2.465(4) no 55501
H(15) O(4) 3.423(4) no 55501
H(15) C(8) 2.902(4) no 55501
H(15) C(15) 2.013(4) no 55501
H(15) C(16) 3.238(4) no 55501
H(15) C(18) 3.234(4) no 55501
H(15) C(19) 2.018(4) no 55501
H(15) C(42) 3.509(4) no 56503
H(15) C(43) 3.456(5) no 56503
H(16) Pd(1) 3.216(3) no 55501
H(16) P(1) 2.804(3) no 55501
H(16) O(1) 2.361(4) no 55501
H(16) C(7) 3.226(4) no 55501
H(16) C(9) 3.392(4) no 55501
H(16) C(14) 3.196(4) no 55501
H(16) C(21) 2.034(4) no 55501
H(16) C(22) 3.250(4) no 55501
H(16) C(24) 3.249(4) no 55501
H(16) C(25) 2.034(4) no 55501
H(16) C(38) 3.589(4) no 55501
H(16) C(47) 3.354(5) no 55404
H(17) O(5) 3.384(4) no 55404
H(17) C(21) 3.268(5) no 55501
H(17) C(23) 3.231(5) no 55501
H(17) C(24) 2.004(5) no 55501
H(17) C(26) 2.036(5) no 55501
H(17) C(46) 3.543(5) no 55404
H(17) C(47) 2.962(5) no 55404
H(18) C(16) 3.461(4) no 55503
H(18) C(17) 3.429(4) no 55503
H(18) C(22) 3.250(5) no 55501
H(18) C(23) 2.020(5) no 55501
H(18) C(25) 2.034(4) no 55501
H(18) C(26) 3.245(4) no 55501
H(18) C(30) 3.384(5) no 45404
H(18) C(31) 3.028(4) no 45404
H(19) Pd(1) 2.964(3) no 55505
H(19) C(9) 3.212(4) no 55503
H(19) C(10) 3.264(4) no 55503
H(19) C(11) 3.208(4) no 55503
H(19) C(12) 3.088(4) no 55503
H(19) C(13) 3.023(5) no 55503
H(19) C(14) 3.080(5) no 55503
H(19) C(21) 3.198(4) no 55501
H(19) C(22) 1.984(4) no 55501
H(19) C(24) 1.969(5) no 55501
H(19) C(25) 3.176(5) no 55501
H(19) C(31) 3.447(5) no 45404
H(20) Pd(1) 2.145(3) no 55505
H(20) P(1) 2.945(3) no 55501
H(20) C(15) 2.796(4) no 55501
H(20) C(16) 2.672(4) no 55501
H(20) C(21) 1.987(4) no 55501
H(20) C(23) 1.983(5) no 55501
H(20) C(24) 3.201(5) no 55501
H(20) C(26) 3.197(4) no 55501
H(21) P(2) 2.933(3) no 55501
H(21) C(27) 2.023(4) no 55501
H(21) C(29) 2.013(4) no 55501
H(21) C(30) 3.231(5) no 55501
H(21) C(32) 3.229(4) no 55501
H(21) C(33) 2.550(4) no 55501
H(21) C(34) 2.788(4) no 55501
H(21) C(35) 3.472(4) no 55501
H(21) C(38) 3.113(4) no 55501
H(21) C(40) 3.234(4) no 66503
H(21) C(41) 3.132(5) no 66503
H(21) C(48) 3.373(5) no 55404
H(22) C(18) 3.138(5) no 65501
H(22) C(19) 2.915(4) no 65501
H(22) C(27) 3.256(4) no 55501
H(22) C(28) 2.019(4) no 55501
H(22) C(30) 2.025(5) no 55501
H(22) C(31) 3.232(5) no 55501
H(22) C(40) 3.376(5) no 66503
H(22) C(41) 2.919(5) no 66503
H(22) C(42) 3.129(5) no 66503
H(23) O(5) 3.597(4) no 65501
H(23) C(18) 3.567(5) no 65501
H(23) C(19) 3.468(5) no 65501
H(23) C(24) 3.535(5) no 55504
H(23) C(28) 3.246(4) no 55501
H(23) C(29) 2.024(5) no 55501
H(23) C(31) 2.011(5) no 55501
H(23) C(32) 3.244(4) no 55501
H(24) C(3) 3.493(5) no 55501
H(24) C(4) 3.518(5) no 55501
H(24) C(23) 2.780(5) no 55504
H(24) C(24) 2.672(4) no 55504
H(24) C(25) 3.577(4) no 55504
H(24) C(27) 3.188(4) no 55501
H(24) C(29) 3.170(5) no 55501
H(24) C(30) 1.970(5) no 55501
H(24) C(32) 1.967(4) no 55501
H(25) P(2) 2.847(3) no 55501
H(25) O(3) 3.502(4) no 55501
H(25) C(1) 2.741(4) no 55501
H(25) C(2) 3.107(4) no 55501
H(25) C(3) 3.430(4) no 55501
H(25) C(4) 3.476(5) no 55501
H(25) C(5) 3.172(4) no 55501
H(25) C(6) 2.778(4) no 55501
H(25) C(8) 3.391(4) no 55501
H(25) C(12) 3.294(5) no 55502
H(25) C(27) 1.997(4) no 55501
H(25) C(28) 3.205(4) no 55501
H(25) C(30) 3.204(5) no 55501
H(25) C(31) 1.993(5) no 55501
H(25) C(39) 3.247(4) no 55501
H(25) C(40) 3.286(4) no 55501
H(26) P(2) 2.880(3) no 55501
H(26) C(27) 3.421(4) no 55501
H(26) C(28) 3.453(4) no 55501
H(26) C(28) 3.184(4) no 66503
H(26) C(29) 2.997(5) no 66503
H(26) C(30) 3.380(5) no 66503
H(26) C(33) 2.011(4) no 55501
H(26) C(35) 2.056(5) no 55501
H(26) C(36) 3.267(5) no 55501
H(26) C(38) 3.239(4) no 55501
H(26) C(39) 2.733(4) no 55501
H(26) C(40) 2.934(4) no 55501
H(26) C(44) 3.483(5) no 55501
H(27) C(11) 3.452(5) no 55404
H(27) C(24) 3.456(5) no 55402
H(27) C(30) 3.250(5) no 66503
H(27) C(31) 3.019(5) no 66503
H(27) C(32) 3.353(5) no 66503
H(27) C(33) 3.227(4) no 55501
H(27) C(34) 2.012(5) no 55501
H(27) C(36) 1.985(5) no 55501
H(27) C(37) 3.199(5) no 55501
H(28) C(10) 3.009(4) no 55404
H(28) C(11) 3.375(5) no 55404
H(28) C(15) 3.598(4) no 55404
H(28) C(16) 3.288(4) no 55404
H(28) C(17) 3.142(4) no 55404
H(28) C(18) 3.283(4) no 55404
H(28) C(19) 3.572(5) no 55404
H(28) C(34) 3.300(5) no 55501
H(28) C(35) 2.056(5) no 55501
H(28) C(37) 2.090(5) no 55501
H(28) C(38) 3.317(5) no 55501
H(29) O(4) 3.594(4) no 55404
H(29) O(5) 3.597(4) no 55404
H(29) C(33) 3.259(4) no 55501
H(29) C(35) 3.211(5) no 55501
H(29) C(36) 1.992(5) no 55501
H(29) C(38) 2.042(5) no 55501
H(30) Pd(1) 3.029(3) no 55501
H(30) Br(1) 3.192(3) no 55501
H(30) P(2) 2.891(3) no 55501
H(30) O(1) 2.621(4) no 55501
H(30) C(26) 3.219(4) no 55501
H(30) C(33) 2.044(4) no 55501
H(30) C(34) 3.254(4) no 55501
H(30) C(36) 3.222(5) no 55501
H(30) C(37) 1.998(5) no 55501
H(31) P(2) 2.972(3) no 55501
H(31) C(27) 2.668(4) no 55501
H(31) C(28) 3.362(4) no 55501
H(31) C(28) 3.499(4) no 66503
H(31) C(32) 2.903(4) no 55501
H(31) C(34) 3.192(4) no 66503
H(31) C(35) 3.133(4) no 66503
H(31) C(39) 2.034(4) no 55501
H(31) C(41) 1.991(4) no 55501
H(31) C(42) 3.216(5) no 55501
H(31) C(44) 3.231(4) no 55501
H(32) C(11) 3.359(4) no 55502
H(32) C(28) 3.460(5) no 66503
H(32) C(29) 3.584(5) no 66503
H(32) C(39) 3.208(4) no 55501
H(32) C(40) 1.975(4) no 55501
H(32) C(42) 2.014(5) no 55501
H(32) C(43) 3.210(5) no 55501
H(32) C(48) 3.316(5) no 55502
H(33) Br(1) 3.514(4) no 56503
H(33) C(19) 3.236(5) no 56503
H(33) C(20) 3.174(4) no 56503
H(33) C(40) 3.213(4) no 55501
H(33) C(41) 1.973(5) no 55501
H(33) C(43) 2.041(5) no 55501
H(33) C(44) 3.249(4) no 55501
H(34) Br(1) 3.489(4) no 56503
H(34) O(3) 3.509(4) no 56503
H(34) C(39) 3.183(4) no 55501
H(34) C(41) 3.147(5) no 55501
H(34) C(42) 1.951(5) no 55501
H(34) C(43) 3.356(5) no 56503
H(34) C(44) 1.967(5) no 55501
H(34) C(44) 3.173(5) no 56503
H(35) Pd(1) 3.377(3) no 55501
H(35) Br(1) 2.867(3) no 55501
H(35) S(1) 3.586(4) no 56503
H(35) P(2) 2.856(3) no 55501
H(35) O(3) 3.168(4) no 55501
H(35) C(33) 3.577(4) no 55501
H(35) C(39) 2.024(4) no 55501
H(35) C(40) 3.230(4) no 55501
H(35) C(42) 3.220(4) no 55501
H(35) C(43) 1.994(5) no 55501
H(35) C(43) 3.299(5) no 56503
H(35) C(45) 3.532(5) no 56503
H(36) Br(1) 2.769(4) no 56503
H(36) S(1) 2.296(4) no 55501
H(36) O(5) 3.489(5) no 55501
H(36) C(3) 3.490(5) no 55502
H(36) C(42) 3.504(6) no 55501
H(36) C(43) 3.363(6) no 55501
H(36) C(46) 2.788(6) no 55501
H(37) S(1) 2.228(4) no 55501
H(37) O(3) 2.440(4) no 55501
H(37) O(4) 3.478(4) no 55501
H(37) O(5) 2.861(5) no 55501
H(37) C(8) 3.228(5) no 55501
H(37) C(12) 3.519(5) no 55502
H(37) C(42) 3.538(5) no 55501
H(37) C(43) 3.129(6) no 55501
H(37) C(44) 3.310(6) no 55501
H(37) C(46) 3.486(6) no 55501
H(38) S(1) 2.236(4) no 55501
H(38) O(2) 3.297(5) no 55502
H(38) O(3) 3.592(4) no 55501
H(38) O(5) 2.654(4) no 55501
H(38) C(3) 3.247(5) no 55502
H(38) C(12) 3.144(5) no 55502
H(38) C(13) 3.294(5) no 55502
H(38) C(46) 2.682(6) no 55501
H(39) S(1) 2.295(4) no 55501
H(39) O(2) 2.691(5) no 55502
H(39) O(5) 2.759(5) no 55501
H(39) C(45) 2.753(6) no 55501
H(40) Br(1) 3.465(4) no 56503
H(40) S(1) 2.296(4) no 55501
H(40) O(5) 3.473(5) no 55501
H(40) C(33) 3.389(5) no 56503
H(40) C(34) 3.332(5) no 56503
H(40) C(35) 3.276(5) no 56503
H(40) C(36) 3.256(5) no 56503
H(40) C(37) 3.300(5) no 56503
H(40) C(38) 3.361(5) no 56503
H(40) C(45) 2.855(6) no 55501
H(41) S(1) 2.201(4) no 55501
H(41) O(5) 2.781(5) no 55501
H(41) C(24) 3.449(5) no 45504
H(41) C(25) 3.533(5) no 45504
H(41) C(34) 3.524(5) no 56503
H(41) C(35) 3.086(5) no 56503
H(41) C(36) 3.327(5) no 56503
H(41) C(45) 3.444(6) no 55501
H(42) S(2) 2.226(4) no 55501
H(42) O(4) 2.983(5) no 55501
H(42) O(5) 2.539(5) no 55501
H(42) O(6) 3.386(4) no 55501
H(42) C(48) 2.831(6) no 55501
H(43) S(2) 2.239(4) no 55501
H(43) O(1) 2.549(5) no 45504
H(43) O(6) 2.733(4) no 55501
H(43) C(7) 3.431(5) no 45504
H(43) C(25) 3.290(5) no 45504
H(43) C(26) 3.206(5) no 45504
H(43) C(48) 2.695(6) no 55501
H(44) S(2) 2.229(4) no 55501
H(44) O(2) 3.529(5) no 55502
H(44) O(5) 3.531(5) no 55501
H(44) O(6) 2.781(4) no 55501
H(44) C(25) 3.564(5) no 45504
H(44) C(48) 3.503(6) no 55501
H(45) S(2) 2.202(4) no 55501
H(45) O(4) 3.016(5) no 55501
H(45) O(6) 3.381(5) no 55501
H(45) C(5) 3.532(6) no 55501
H(45) C(37) 3.518(5) no 45504
H(45) C(47) 2.733(6) no 55501
H(46) S(2) 2.304(4) no 55501
H(46) O(6) 2.923(5) no 55501
H(46) C(17) 3.331(5) no 55504
H(46) C(18) 3.059(5) no 55504
H(46) C(19) 3.528(5) no 55504
H(46) C(47) 3.594(6) no 55501
H(47) S(2) 2.371(4) no 55501
H(47) O(1) 2.639(5) no 45504
H(47) O(2) 3.463(5) no 45504
H(47) O(6) 2.839(5) no 55501
H(47) C(7) 3.307(5) no 45504
H(47) C(28) 3.044(5) no 45504
H(47) C(29) 3.506(5) no 45504
H(47) C(37) 3.469(5) no 45504
H(47) C(38) 3.189(5) no 45504
H(47) C(47) 2.786(6) no 55501

loop_
_geom_torsion_atom_site_label_1
_geom_torsion_atom_site_label_2
_geom_torsion_atom_site_label_3
_geom_torsion_atom_site_label_4
_geom_torsion
_geom_torsion_publ_flag
Br(1) Pd(1) P(1) C(9) 170.2(1) yes
Br(1) Pd(1) P(1) C(15) -71.0(1) yes
Br(1) Pd(1) P(1) C(21) 51.3(1) yes
P(2) Pd(1) P(1) C(9) 86.7(2) yes
P(2) Pd(1) P(1) C(15) -154.5(1) yes
P(2) Pd(1) P(1) C(21) -32.2(2) yes
C(1) Pd(1) P(1) C(9) -17.0(1) yes
C(1) Pd(1) P(1) C(15) 101.7(1) yes
C(1) Pd(1) P(1) C(21) -135.9(1) yes
Br(1) Pd(1) P(2) C(27) -164.7(1) yes
Br(1) Pd(1) P(2) C(33) -48.18(9) yes
Br(1) Pd(1) P(2) C(39) 71.9(1) yes
P(1) Pd(1) P(2) C(27) -81.8(2) yes
P(1) Pd(1) P(2) C(33) 34.8(2) yes
P(1) Pd(1) P(2) C(39) 154.9(1) yes
C(1) Pd(1) P(2) C(27) 21.7(1) yes
C(1) Pd(1) P(2) C(33) 138.29(9) yes
C(1) Pd(1) P(2) C(39) -101.6(1) yes
P(1) Pd(1) C(1) C(2) 86.2(2) yes
P(1) Pd(1) C(1) C(6) -91.9(2) yes
P(2) Pd(1) C(1) C(2) -82.9(2) yes
P(2) Pd(1) C(1) C(6) 99.0(2) yes
O(5) S(1) C(45) H(36) -172.6(4) no
O(5) S(1) C(45) H(37) 72.2(4) no
O(5) S(1) C(45) H(38) -48.5(3) no
C(46) S(1) C(45) H(36) -64.4(4) no
C(46) S(1) C(45) H(37) -179.6(4) no
C(46) S(1) C(45) H(38) 59.8(3) no
O(5) S(1) C(46) H(39) 50.7(4) no
O(5) S(1) C(46) H(40) -179.7(3) no
O(5) S(1) C(46) H(41) -66.5(4) no
C(45) S(1) C(46) H(39) -58.2(4) no
C(45) S(1) C(46) H(40) 71.5(4) no
C(45) S(1) C(46) H(41) -175.3(4) no
O(6) S(2) C(47) H(42) -178.5(4) no
O(6) S(2) C(47) H(43) -55.8(4) no
O(6) S(2) C(47) H(44) 62.3(4) no
C(48) S(2) C(47) H(42) -68.9(4) no
C(48) S(2) C(47) H(43) 53.8(4) no
C(48) S(2) C(47) H(44) 171.9(4) no
O(6) S(2) C(48) H(45) 170.7(4) no
O(6) S(2) C(48) H(46) -72.9(4) no
O(6) S(2) C(48) H(47) 55.3(4) no
C(47) S(2) C(48) H(45) 61.5(4) no
C(47) S(2) C(48) H(46) 177.9(4) no
C(47) S(2) C(48) H(47) -53.9(4) no
Pd(1) P(1) C(9) C(10) 81.1(2) yes
Pd(1) P(1) C(9) C(14) -94.9(2) yes
C(15) P(1) C(9) C(10) -44.3(2) yes
C(15) P(1) C(9) C(14) 139.6(2) yes
C(21) P(1) C(9) C(10) -157.1(2) yes
C(21) P(1) C(9) C(14) 26.8(3) yes
Pd(1) P(1) C(15) C(16) -178.8(2) yes
Pd(1) P(1) C(15) C(20) -4.7(3) yes
C(9) P(1) C(15) C(16) -51.5(2) yes
C(9) P(1) C(15) C(20) 122.5(2) yes
C(21) P(1) C(15) C(16) 58.1(3) yes
C(21) P(1) C(15) C(20) -127.8(2) yes
Pd(1) P(1) C(21) C(22) -128.7(2) yes
Pd(1) P(1) C(21) C(26) 49.8(2) yes
C(9) P(1) C(21) C(22) 104.8(2) yes
C(9) P(1) C(21) C(26) -76.7(2) yes
C(15) P(1) C(21) C(22) -2.9(3) yes
C(15) P(1) C(21) C(26) 175.6(2) yes
Pd(1) P(2) C(27) C(28) 115.3(2) yes
Pd(1) P(2) C(27) C(32) -60.8(2) yes
C(33) P(2) C(27) C(28) -5.9(3) yes
C(33) P(2) C(27) C(32) 178.0(2) yes
C(39) P(2) C(27) C(28) -114.6(2) yes
C(39) P(2) C(27) C(32) 69.4(2) yes
Pd(1) P(2) C(33) C(34) 158.8(2) yes
Pd(1) P(2) C(33) C(38) -24.9(2) yes
C(27) P(2) C(33) C(34) -76.3(2) yes
C(27) P(2) C(33) C(38) 100.1(2) yes
C(39) P(2) C(33) C(34) 31.5(2) yes
C(39) P(2) C(33) C(38) -152.1(2) yes
Pd(1) P(2) C(39) C(40) 141.5(2) yes
Pd(1) P(2) C(39) C(44) -39.2(3) yes
C(27) P(2) C(39) C(40) 11.7(3) yes
C(27) P(2) C(39) C(44) -169.0(2) yes
C(33) P(2) C(39) C(40) -95.1(3) yes
C(33) P(2) C(39) C(44) 84.1(3) yes
H(1) O(2) C(7) O(1) 1.3(5) no
H(1) O(2) C(7) C(2) -178.0(3) no
H(5) O(4) C(8) O(3) -4.1(4) no
H(5) O(4) C(8) C(6) 175.3(3) no
Pd(1) C(1) C(2) C(3) 179.1(2) yes
Pd(1) C(1) C(2) C(7) 3.1(4) yes
C(6) C(1) C(2) C(3) -2.8(4) yes
C(6) C(1) C(2) C(7) -178.8(3) yes
Pd(1) C(1) C(6) C(5) 179.6(2) yes
Pd(1) C(1) C(6) C(8) -4.3(4) yes
C(2) C(1) C(6) C(5) 1.4(4) yes
C(2) C(1) C(6) C(8) 177.5(3) yes
C(1) C(2) C(3) C(4) 2.1(5) yes
C(1) C(2) C(3) H(2) -176.2(4) no
C(7) C(2) C(3) C(4) 178.2(3) yes
C(7) C(2) C(3) H(2) -0.1(5) no
C(1) C(2) C(7) O(1) 4.3(5) yes
C(1) C(2) C(7) O(2) -176.5(3) yes
C(3) C(2) C(7) O(1) -171.8(3) yes
C(3) C(2) C(7) O(2) 7.4(4) yes
C(2) C(3) C(4) C(5) 0.1(5) yes
C(2) C(3) C(4) H(3) 179.2(4) no
H(2) C(3) C(4) C(5) 178.4(4) no
H(2) C(3) C(4) H(3) -2.5(6) no
C(3) C(4) C(5) C(6) -1.6(5) yes
C(3) C(4) C(5) H(4) -176.7(4) no
H(3) C(4) C(5) C(6) 179.4(4) no
H(3) C(4) C(5) H(4) 4.2(6) no
C(4) C(5) C(6) C(1) 0.8(5) yes
C(4) C(5) C(6) C(8) -175.5(3) yes
H(4) C(5) C(6) C(1) 175.9(4) no
H(4) C(5) C(6) C(8) -0.4(5) no
C(1) C(6) C(8) O(3) -26.8(4) yes
C(1) C(6) C(8) O(4) 153.8(3) yes
C(5) C(6) C(8) O(3) 149.5(3) yes
C(5) C(6) C(8) O(4) -29.9(4) yes
P(1) C(9) C(10) C(11) -176.5(3) yes
P(1) C(9) C(10) H(6) 2.8(5) no
C(14) C(9) C(10) C(11) -0.3(4) yes
C(14) C(9) C(10) H(6) 179.0(3) no
P(1) C(9) C(14) C(13) 175.8(2) yes
P(1) C(9) C(14) H(10) -4.6(5) no
C(10) C(9) C(14) C(13) -0.2(4) yes
C(10) C(9) C(14) H(10) 179.4(3) no
C(9) C(10) C(11) C(12) 0.5(5) yes
C(9) C(10) C(11) H(7) -179.4(4) no
H(6) C(10) C(11) C(12) -178.8(4) no
H(6) C(10) C(11) H(7) 1.3(6) no
C(10) C(11) C(12) C(13) -0.2(5) yes
C(10) C(11) C(12) H(8) 179.4(4) no
H(7) C(11) C(12) C(13) 179.7(4) no
H(7) C(11) C(12) H(8) -0.7(6) no
C(11) C(12) C(13) C(14) -0.3(5) yes
C(11) C(12) C(13) H(9) 175.9(4) no
H(8) C(12) C(13) C(14) -179(623) no
H(8) C(12) C(13) H(9) -3.7(6) no
C(12) C(13) C(14) C(9) 0.5(5) yes
C(12) C(13) C(14) H(10) -179.1(4) no
H(9) C(13) C(14) C(9) -175.8(4) no
H(9) C(13) C(14) H(10) 4.6(6) no
P(1) C(15) C(16) C(17) 174.4(3) yes
P(1) C(15) C(16) H(11) -6.3(5) no
C(20) C(15) C(16) C(17) 0.4(4) yes
C(20) C(15) C(16) H(11) 179.6(4) no
P(1) C(15) C(20) C(19) -172.7(3) yes
P(1) C(15) C(20) H(15) 9.7(5) no
C(16) C(15) C(20) C(19) 1.5(4) yes
C(16) C(15) C(20) H(15) -176.1(3) no
C(15) C(16) C(17) C(18) -1.9(5) yes
C(15) C(16) C(17) H(12) -179.6(4) no
H(11) C(16) C(17) C(18) 178.9(4) no
H(11) C(16) C(17) H(12) 1.1(6) no
C(16) C(17) C(18) C(19) 1.5(5) yes
C(16) C(17) C(18) H(13) -178.3(4) no
H(12) C(17) C(18) C(19) 179.1(4) no
H(12) C(17) C(18) H(13) -0.6(6) no
C(17) C(18) C(19) C(20) 0.5(5) yes
C(17) C(18) C(19) H(14) 179(508) no
H(13) C(18) C(19) C(20) -179(359) no
H(13) C(18) C(19) H(14) -0.4(7) no
C(18) C(19) C(20) C(15) -2.0(5) yes
C(18) C(19) C(20) H(15) 175.6(4) no
H(14) C(19) C(20) C(15) 178.6(4) no
H(14) C(19) C(20) H(15) -3.8(6) no
P(1) C(21) C(22) C(23) -179(719) yes
P(1) C(21) C(22) H(20) -0.2(5) no
C(26) C(21) C(22) C(23) 1.5(4) yes
C(26) C(21) C(22) H(20) -178.7(4) no
P(1) C(21) C(26) C(25) 179.4(3) yes
P(1) C(21) C(26) H(16) -3.6(5) no
C(22) C(21) C(26) C(25) -2.0(4) yes
C(22) C(21) C(26) H(16) 175.0(3) no
C(21) C(22) C(23) C(24) -0.2(5) yes
C(21) C(22) C(23) H(19) -178.3(4) no
H(20) C(22) C(23) C(24) 179(719) no
H(20) C(22) C(23) H(19) 1.9(6) no
C(22) C(23) C(24) C(25) -0.6(5) yes
C(22) C(23) C(24) H(18) -178.4(4) no
H(19) C(23) C(24) C(25) 177.4(4) no
H(19) C(23) C(24) H(18) -0.4(6) no
C(23) C(24) C(25) C(26) 0.2(5) yes
C(23) C(24) C(25) H(17) -179(719) no
H(18) C(24) C(25) C(26) 177.9(4) no
H(18) C(24) C(25) H(17) -2.2(6) no
C(24) C(25) C(26) C(21) 1.1(5) yes
C(24) C(25) C(26) H(16) -175.8(4) no
H(17) C(25) C(26) C(21) -178.7(4) no
H(17) C(25) C(26) H(16) 4.3(6) no
P(2) C(27) C(28) C(29) -175.5(3) yes
P(2) C(27) C(28) H(21) 6.4(5) no
C(32) C(27) C(28) C(29) 0.6(4) yes
C(32) C(27) C(28) H(21) -177.5(3) no
P(2) C(27) C(32) C(31) 173.5(3) yes
P(2) C(27) C(32) H(25) -4.0(5) no
C(28) C(27) C(32) C(31) -2.7(4) yes
C(28) C(27) C(32) H(25) 179.8(4) no
C(27) C(28) C(29) C(30) 1.2(5) yes
C(27) C(28) C(29) H(22) 177.9(4) no
H(21) C(28) C(29) C(30) 179.3(4) no
H(21) C(28) C(29) H(22) -3.9(6) no
C(28) C(29) C(30) C(31) -0.8(5) yes
C(28) C(29) C(30) H(23) 178.2(4) no
H(22) C(29) C(30) C(31) -177.5(4) no
H(22) C(29) C(30) H(23) 1.5(6) no
C(29) C(30) C(31) C(32) -1.3(5) yes
C(29) C(30) C(31) H(24) -177.7(4) no
H(23) C(30) C(31) C(32) 179.7(4) no
H(23) C(30) C(31) H(24) 3.3(7) no
C(30) C(31) C(32) C(27) 3.1(5) yes
C(30) C(31) C(32) H(25) -179.3(4) no
H(24) C(31) C(32) C(27) 179.6(4) no
H(24) C(31) C(32) H(25) -2.9(6) no
P(2) C(33) C(34) C(35) 174.8(2) yes
P(2) C(33) C(34) H(26) -2.7(5) no
C(38) C(33) C(34) C(35) -1.6(4) yes
C(38) C(33) C(34) H(26) -179.1(3) no
P(2) C(33) C(38) C(37) -175.4(2) yes
P(2) C(33) C(38) H(30) 3.0(5) no
C(34) C(33) C(38) C(37) 1.1(4) yes
C(34) C(33) C(38) H(30) 179.5(4) no
C(33) C(34) C(35) C(36) 1.6(4) yes
C(33) C(34) C(35) H(27) -179.4(4) no
H(26) C(34) C(35) C(36) 179.0(4) no
H(26) C(34) C(35) H(27) -2.0(6) no
C(34) C(35) C(36) C(37) -1.0(5) yes
C(34) C(35) C(36) H(28) 178.7(3) no
H(27) C(35) C(36) C(37) 179(508) no
H(27) C(35) C(36) H(28) -0.3(6) no
C(35) C(36) C(37) C(38) 0.5(5) yes
C(35) C(36) C(37) H(29) 176.9(4) no
H(28) C(36) C(37) C(38) -179.2(4) no
H(28) C(36) C(37) H(29) -2.9(6) no
C(36) C(37) C(38) C(33) -0.6(5) yes
C(36) C(37) C(38) H(30) -179.0(4) no
H(29) C(37) C(38) C(33) -176.7(4) no
H(29) C(37) C(38) H(30) 4.8(6) no
P(2) C(39) C(40) C(41) -179(804) yes
P(2) C(39) C(40) H(31) 2.8(5) no
C(44) C(39) C(40) C(41) 0.8(5) yes
C(44) C(39) C(40) H(31) -176.5(4) no
P(2) C(39) C(44) C(43) -178.7(3) yes
P(2) C(39) C(44) H(35) 2.6(6) no
C(40) C(39) C(44) C(43) 0.6(5) yes
C(40) C(39) C(44) H(35) -178.1(4) no
C(39) C(40) C(41) C(42) -0.6(5) yes
C(39) C(40) C(41) H(32) -179.6(4) no
H(31) C(40) C(41) C(42) 176.8(4) no
H(31) C(40) C(41) H(32) -2.2(6) no
C(40) C(41) C(42) C(43) -0.9(5) yes
C(40) C(41) C(42) H(33) -177.6(4) no
H(32) C(41) C(42) C(43) 178.0(4) no
H(32) C(41) C(42) H(33) 1.3(7) no
C(41) C(42) C(43) C(44) 2.3(5) yes
C(41) C(42) C(43) H(34) 179.0(5) no
H(33) C(42) C(43) C(44) 178.8(4) no
H(33) C(42) C(43) H(34) -4.6(8) no
C(42) C(43) C(44) C(39) -2.2(6) yes
C(42) C(43) C(44) H(35) 176.6(4) no
H(34) C(43) C(44) C(39) -178.8(5) no
H(34) C(43) C(44) H(35) -0.1(7) no
